data_4312281
loop_
_publ_author_name
'F. Albert Cotton'
'Carlos A. Murillo'
'Xiaoping Wang'
'Rongmin Yu'

_publ_contact_author_address
;  Laboratory for Molecular Structure and Bonding
   Dept. of Chemistry
   Texas A&M University, PO Box  30012
   College Station, TX 77842-3012, USA
;
_publ_contact_author_email cotton@tamu.edu
_publ_contact_author_fax '(979) 845 9351'
_publ_contact_author_name 'F. A. Cotton'
_publ_contact_author_phone '(979) 845 4432'
_publ_section_title
;
 Chiral Organometallic Triangles with Rh-Rh Bonds. 1. Compounds Prepared
 from Racemic cis-Rh2(C6H4PPh2)2(OAc)2
;
_journal_name_full 'Inorganic Chemistry'
_journal_page_first 8394
_journal_page_last 8403
_journal_paper_doi 10.1021/ic0492183
_journal_volume 43
_journal_year 2004
_chemical_formula_moiety 'Rh6(PC18H14)6(C3H7NO)6(C8H4O4)3, 6.5(C3H7NO), 0.5(H2O)'
_chemical_formula_sum 'C169.5 H184.5 N12.5 O25 P6 Rh6'
_chemical_formula_weight 3600.08
_chemical_name_systematic
; 
 ? 
;
_space_group_IT_number 14
_symmetry_cell_setting monoclinic
_symmetry_space_group_name_Hall '-P 2yn'
_symmetry_space_group_name_H-M 'P 1 21/n 1'
_atom_sites_solution_hydrogens geom
_atom_sites_solution_primary direct
_atom_sites_solution_secondary difmap
_audit_creation_method SHELXL-97
_cell_angle_alpha 90.00
_cell_angle_beta 100.1380(10)
_cell_angle_gamma 90.00
_cell_formula_units_Z 4
_cell_length_a 18.2485(12)
_cell_length_b 26.5385(17)
_cell_length_c 37.635(2)
_cell_measurement_reflns_used 7312
_cell_measurement_temperature 213(2)
_cell_measurement_theta_max 22.50
_cell_measurement_theta_min 2.20
_cell_volume 17941.6(19)
_computing_cell_refinement SANIT
_computing_data_collection SMART
_computing_data_reduction SANIT
_computing_molecular_graphics 'SHELXTL(Siemens 1996)'
_computing_publication_material CIFTAB
_computing_structure_refinement 'SHELXL-97 (Sheldrick, 1997)'
_computing_structure_solution 'SHELXS-97 (Sheldrick, 1990)'
_diffrn_ambient_temperature 213(2)
_diffrn_detector_area_resol_mean 0
_diffrn_measured_fraction_theta_full 0.993
_diffrn_measured_fraction_theta_max 0.993
_diffrn_measurement_device_type 'Bruker SMART 1000'
_diffrn_measurement_method 'Omega Scans'
_diffrn_radiation_monochromator graphite
_diffrn_radiation_source 'Normal-focus sealed tube'
_diffrn_radiation_type MoK\a
_diffrn_radiation_wavelength 0.71073
_diffrn_reflns_av_R_equivalents 0.0611
_diffrn_reflns_av_sigmaI/netI 0.0704
_diffrn_reflns_limit_h_max 19
_diffrn_reflns_limit_h_min -14
_diffrn_reflns_limit_k_max 27
_diffrn_reflns_limit_k_min -28
_diffrn_reflns_limit_l_max 39
_diffrn_reflns_limit_l_min -40
_diffrn_reflns_number 74202
_diffrn_reflns_theta_full 22.55
_diffrn_reflns_theta_max 22.55
_diffrn_reflns_theta_min 1.82
_diffrn_standards_decay_% 0
_diffrn_standards_interval_count 0
_diffrn_standards_interval_time 0
_diffrn_standards_number 0
_exptl_absorpt_coefficient_mu 0.658
_exptl_absorpt_correction_T_max 0.9135
_exptl_absorpt_correction_T_min 0.8321
_exptl_absorpt_correction_type multi-scan
_exptl_crystal_colour purple
_exptl_crystal_density_diffrn 1.333
_exptl_crystal_density_method 'not measured'
_exptl_crystal_description block
_exptl_crystal_F_000 7396
_exptl_crystal_size_max 0.29
_exptl_crystal_size_mid 0.25
_exptl_crystal_size_min 0.14
_refine_diff_density_max 1.660
_refine_diff_density_min -1.080
_refine_diff_density_rms 0.148
_refine_ls_extinction_method none
_refine_ls_goodness_of_fit_ref 1.079
_refine_ls_hydrogen_treatment mixed
_refine_ls_matrix_type full
_refine_ls_number_parameters 1713
_refine_ls_number_reflns 23452
_refine_ls_number_restraints 178
_refine_ls_restrained_S_all 1.078
_refine_ls_R_factor_all 0.1282
_refine_ls_R_factor_gt 0.0876
_refine_ls_shift/su_max 0.006
_refine_ls_shift/su_mean 0.000
_refine_ls_structure_factor_coef Fsqd
_refine_ls_weighting_details 'calc w=1/[\s^2^(Fo^2^)+(0.1027P)^2^+219.3644P] where P=(Fo^2^+2Fc^2^)/3'
_refine_ls_weighting_scheme calc
_refine_ls_wR_factor_gt 0.2213
_refine_ls_wR_factor_ref 0.2491
_reflns_number_gt 16312
_reflns_number_total 23452
_reflns_threshold_expression >2sigma(I)
_cod_data_source_file ic0492183si20040616_125921_1.cif
_cod_data_source_block cmpd3
_cod_original_cell_volume 17941(2)
_cod_original_formula_sum 'C169.50 H184.50 N12.50 O25 P6 Rh6'
_cod_database_code 4312281

loop_
_symmetry_equiv_pos_as_xyz
'x, y, z'
'-x+1/2, y+1/2, -z+1/2'
'-x, -y, -z'
'x-1/2, -y-1/2, z-1/2'

loop_
_atom_site_label
_atom_site_type_symbol
_atom_site_fract_x
_atom_site_fract_y
_atom_site_fract_z
_atom_site_U_iso_or_equiv
_atom_site_adp_type
_atom_site_occupancy
_atom_site_symmetry_multiplicity
_atom_site_calc_flag
_atom_site_refinement_flags
_atom_site_disorder_assembly
_atom_site_disorder_group
Rh1 Rh -0.16586(5) 0.94591(4) 0.62723(2) 0.0393(3) Uani 1 1 d . . .
Rh2 Rh -0.08712(5) 1.01840(3) 0.65484(2) 0.0348(3) Uani 1 1 d . B .
Rh3 Rh 0.02710(6) 0.75523(3) 0.89631(2) 0.0369(3) Uani 1 1 d . . .
Rh4 Rh 0.08963(5) 0.83781(3) 0.91415(2) 0.0356(3) Uani 1 1 d . C .
Rh5 Rh 0.33503(5) 0.69765(3) 0.67323(2) 0.0324(2) Uani 1 1 d . . .
Rh6 Rh 0.41083(5) 0.77658(3) 0.68628(2) 0.0327(2) Uani 1 1 d . E .
P1 P -0.26307(19) 0.98524(13) 0.64174(9) 0.0462(9) Uani 1 1 d . A .
P2 P -0.08969(19) 1.04864(13) 0.60014(8) 0.0425(8) Uani 1 1 d . . .
P3 P -0.05964(19) 0.77418(12) 0.92851(8) 0.0424(8) Uani 1 1 d . C .
P4 P 0.1665(2) 0.79760(14) 0.95627(9) 0.0501(9) Uani 1 1 d . . .
P5 P 0.37044(18) 0.69285(12) 0.62044(8) 0.0368(7) Uani 1 1 d . E .
P6 P 0.49924(18) 0.73172(11) 0.71982(8) 0.0350(7) Uani 1 1 d . . .
O1 O -0.1341(5) 0.9116(3) 0.6801(2) 0.043(2) Uani 1 1 d . B .
O2 O -0.0888(4) 0.9838(3) 0.70568(19) 0.039(2) Uani 1 1 d . . .
O3 O -0.0226(5) 0.7946(3) 0.8475(2) 0.042(2) Uani 1 1 d . B .
O4 O 0.0122(5) 0.8707(3) 0.8713(2) 0.044(2) Uani 1 1 d . . .
O5 O -0.0646(5) 0.9121(3) 0.6163(2) 0.050(2) Uani 1 1 d . B .
O6 O 0.0044(4) 0.9670(3) 0.6527(2) 0.046(2) Uani 1 1 d . . .
O7 O 0.2411(4) 0.7503(3) 0.6574(2) 0.042(2) Uani 1 1 d . B .
O8 O 0.3172(5) 0.8155(3) 0.6569(2) 0.042(2) Uani 1 1 d . . .
O9 O 0.1151(5) 0.7414(3) 0.8668(2) 0.054(2) Uani 1 1 d . D .
O10 O 0.1517(5) 0.8219(3) 0.8714(2) 0.046(2) Uani 1 1 d . . .
O11 O 0.3082(4) 0.7061(3) 0.7263(2) 0.0384(19) Uani 1 1 d . D .
O12 O 0.3492(4) 0.7861(3) 0.73071(19) 0.0369(19) Uani 1 1 d . . .
O14 O 0.0061(5) 1.0694(3) 0.6846(2) 0.049(2) Uani 1 1 d . . .
O15 O -0.0234(6) 0.6831(4) 0.8684(3) 0.074(3) Uani 1 1 d . D .
O16 O 0.1564(5) 0.9132(3) 0.9166(2) 0.058(2) Uani 1 1 d . . .
O17 O 0.2432(5) 0.6361(3) 0.6646(3) 0.060(3) Uani 1 1 d . F .
O18 O 0.4560(5) 0.8560(3) 0.6993(2) 0.044(2) Uani 1 1 d . . .
N2 N 0.1228(7) 1.0637(5) 0.7152(3) 0.069(4) Uani 1 1 d . . .
N4 N 0.2150(8) 0.9532(5) 0.8763(4) 0.081(4) Uani 1 1 d . . .
N6 N 0.4187(9) 0.9354(5) 0.7057(5) 0.104(6) Uani 1 1 d . . .
C1 C -0.1054(7) 0.9379(5) 0.7069(3) 0.037(3) Uani 1 1 d . B .
C2 C -0.0905(7) 0.9139(4) 0.7434(3) 0.037(3) Uani 1 1 d . . .
C3 C -0.1104(7) 0.8641(5) 0.7496(3) 0.054(4) Uani 1 1 d . B .
H3A H -0.1389 0.8456 0.7308 0.065 Uiso 1 1 calc R . .
C4 C -0.0891(7) 0.8421(5) 0.7824(3) 0.053(4) Uani 1 1 d . . .
H4A H -0.1023 0.8085 0.7858 0.063 Uiso 1 1 calc R B .
C5 C -0.0485(6) 0.8684(5) 0.8106(3) 0.039(3) Uani 1 1 d . B .
C6 C -0.0342(9) 0.9178(5) 0.8054(3) 0.067(5) Uani 1 1 d . . .
H6A H -0.0107 0.9372 0.8250 0.081 Uiso 1 1 calc R B .
C7 C -0.0534(9) 0.9398(5) 0.7722(4) 0.070(5) Uani 1 1 d . B .
H7A H -0.0405 0.9737 0.7692 0.084 Uiso 1 1 calc R . .
C8 C -0.0179(6) 0.8420(5) 0.8456(3) 0.033(3) Uani 1 1 d . B .
C9 C -0.0039(7) 0.9262(5) 0.6351(3) 0.043(3) Uani 1 1 d . B .
C10 C 0.0628(7) 0.8937(5) 0.6370(3) 0.042(3) Uani 1 1 d . . .
C11 C 0.0565(7) 0.8445(5) 0.6252(4) 0.050(3) Uani 1 1 d . B .
H11A H 0.0100 0.8320 0.6138 0.060 Uiso 1 1 calc R . .
C12 C 0.1192(8) 0.8130(5) 0.6300(4) 0.052(4) Uani 1 1 d . . .
H12A H 0.1138 0.7795 0.6217 0.063 Uiso 1 1 calc R B .
C13 C 0.1879(7) 0.8296(4) 0.6464(3) 0.040(3) Uani 1 1 d . B .
C14 C 0.1940(7) 0.8790(5) 0.6563(4) 0.050(3) Uani 1 1 d . . .
H14A H 0.2411 0.8919 0.6663 0.060 Uiso 1 1 calc R B .
C15 C 0.1319(7) 0.9113(5) 0.6521(4) 0.052(4) Uani 1 1 d . B .
H15A H 0.1379 0.9451 0.6596 0.062 Uiso 1 1 calc R . .
C16 C 0.2547(7) 0.7946(5) 0.6543(3) 0.036(3) Uani 1 1 d . B .
C17 C 0.1503(7) 0.7798(5) 0.8579(3) 0.042(3) Uani 1 1 d . D .
C18 C 0.1969(7) 0.7706(5) 0.8287(3) 0.043(3) Uani 1 1 d . . .
C19 C 0.2477(7) 0.8059(5) 0.8220(3) 0.048(3) Uani 1 1 d . D .
H19A H 0.2555 0.8351 0.8363 0.057 Uiso 1 1 calc R . .
C20 C 0.2878(7) 0.7989(5) 0.7941(3) 0.051(3) Uani 1 1 d . . .
H20A H 0.3229 0.8230 0.7898 0.061 Uiso 1 1 calc R D .
C21 C 0.2756(7) 0.7564(4) 0.7729(3) 0.039(3) Uani 1 1 d . D .
C22 C 0.2258(7) 0.7197(5) 0.7802(3) 0.050(3) Uani 1 1 d . . .
H22A H 0.2188 0.6902 0.7663 0.060 Uiso 1 1 calc R D .
C23 C 0.1867(8) 0.7272(5) 0.8082(4) 0.054(4) Uani 1 1 d . D .
H23A H 0.1530 0.7025 0.8132 0.065 Uiso 1 1 calc R . .
C24 C 0.3144(7) 0.7491(4) 0.7405(3) 0.035(3) Uani 1 1 d . D .
C25 C -0.2446(7) 1.0508(5) 0.6541(4) 0.048(3) Uani 1 1 d . . .
C26 C -0.1693(7) 1.0639(4) 0.6620(3) 0.038(3) Uani 1 1 d . B .
C27 C -0.1539(8) 1.1127(5) 0.6774(4) 0.052(3) Uani 1 1 d . . .
H27A H -0.1039 1.1223 0.6847 0.062 Uiso 1 1 calc R I .
C28 C -0.2088(9) 1.1462(5) 0.6820(4) 0.067(4) Uani 1 1 d . I .
H28A H -0.1965 1.1782 0.6920 0.080 Uiso 1 1 calc R . .
C29 C -0.2822(10) 1.1323(6) 0.6718(5) 0.083(5) Uani 1 1 d . . .
H29A H -0.3201 1.1556 0.6736 0.100 Uiso 1 1 calc R I .
C30 C -0.3002(4) 1.0852(3) 0.6591(2) 0.072(5) Uani 1 1 d . I .
H30A H -0.3505 1.0755 0.6537 0.087 Uiso 1 1 calc R . .
C31 C -0.3938(4) 0.9399(3) 0.6000(2) 0.062(8) Uani 0.544(18) 1 d PR A 1
H31A H -0.3831 0.9116 0.6150 0.075 Uiso 0.544(18) 1 calc PR A 1
C32 C -0.4538(4) 0.9389(3) 0.5715(2) 0.111(15) Uani 0.544(18) 1 d PR A 1
H32A H -0.4837 0.9099 0.5673 0.133 Uiso 0.544(18) 1 calc PR A 1
C33 C -0.4696(4) 0.9808(3) 0.5493(2) 0.114(13) Uani 0.544(18) 1 d PR A 1
H33A H -0.5102 0.9801 0.5301 0.136 Uiso 0.544(18) 1 calc PR A 1
C34 C -0.4255(4) 1.0236(3) 0.5555(2) 0.093(6) Uani 0.544(18) 1 d PR A 1
H34A H -0.4361 1.0519 0.5404 0.112 Uiso 0.544(18) 1 calc PR A 1
C35 C -0.3655(4) 1.0246(3) 0.5839(2) 0.076(5) Uani 0.544(18) 1 d PR A 1
H35A H -0.3356 1.0536 0.5881 0.091 Uiso 0.544(18) 1 calc PR A 1
C36 C -0.3497(4) 0.9828(3) 0.6062(2) 0.056(4) Uani 0.544(18) 1 d PR A 1
C31B C -0.4082(4) 0.9568(3) 0.6132(2) 0.062(8) Uani 0.456(18) 1 d PR A 2
H31B H -0.4019 0.9322 0.6315 0.075 Uiso 0.456(18) 1 calc PR A 2
C32B C -0.4749(4) 0.9599(3) 0.5890(2) 0.111(15) Uani 0.456(18) 1 d PR A 2
H32B H -0.5138 0.9374 0.5908 0.133 Uiso 0.456(18) 1 calc PR A 2
C33B C -0.4841(4) 0.9964(3) 0.5620(2) 0.114(13) Uani 0.456(18) 1 d PR A 2
H33B H -0.5293 0.9985 0.5456 0.136 Uiso 0.456(18) 1 calc PR A 2
C34B C -0.4266(4) 1.0297(3) 0.5593(2) 0.093(6) Uani 0.456(18) 1 d PR A 2
H34B H -0.4328 1.0543 0.5411 0.112 Uiso 0.456(18) 1 calc PR A 2
C35B C -0.3599(4) 1.0266(3) 0.5836(2) 0.076(5) Uani 0.456(18) 1 d PR A 2
H35B H -0.3210 1.0492 0.5818 0.091 Uiso 0.456(18) 1 calc PR A 2
C36B C -0.3507(4) 0.9902(3) 0.6105(2) 0.056(4) Uani 0.456(18) 1 d PR A 2
C37 C -0.2917(5) 0.9560(4) 0.6813(2) 0.054(4) Uani 1 1 d G . .
C38 C -0.3024(7) 0.9837(3) 0.7113(3) 0.089(6) Uani 1 1 d G I .
H38A H -0.2951 1.0188 0.7118 0.107 Uiso 1 1 calc R . .
C39 C -0.3237(8) 0.9595(6) 0.7406(3) 0.126(8) Uani 1 1 d G I .
H39A H -0.3309 0.9782 0.7609 0.151 Uiso 1 1 calc R . .
C40 C -0.3344(7) 0.9076(6) 0.7399(3) 0.124(8) Uani 1 1 d G I .
H40A H -0.3488 0.8913 0.7597 0.148 Uiso 1 1 calc R . .
C41 C -0.3237(6) 0.8799(4) 0.7099(4) 0.095(6) Uani 1 1 d G I .
H41A H -0.3310 0.8449 0.7094 0.114 Uiso 1 1 calc R . .
C42 C -0.3024(6) 0.9041(4) 0.6806(3) 0.068(4) Uani 1 1 d G I .
H42A H -0.2952 0.8854 0.6602 0.082 Uiso 1 1 calc R . .
C43 C -0.1628(7) 1.0211(5) 0.5674(3) 0.044(3) Uani 1 1 d . B .
C44 C -0.1927(7) 0.9763(4) 0.5773(3) 0.043(3) Uani 1 1 d . B .
C45 C -0.2454(8) 0.9519(6) 0.5511(3) 0.063(4) Uani 1 1 d . . .
H45A H -0.2656 0.9209 0.5568 0.076 Uiso 1 1 calc R I .
C46 C -0.2677(9) 0.9725(7) 0.5177(4) 0.073(5) Uani 1 1 d . I .
H46A H -0.3032 0.9552 0.5009 0.087 Uiso 1 1 calc R . .
C47 C -0.2399(9) 1.0179(6) 0.5077(4) 0.070(4) Uani 1 1 d . . .
H47A H -0.2563 1.0321 0.4848 0.084 Uiso 1 1 calc R I .
C48 C -0.1859(8) 1.0415(5) 0.5334(3) 0.056(4) Uani 1 1 d . B .
H48A H -0.1649 1.0720 0.5275 0.067 Uiso 1 1 calc R . .
C49 C -0.0980(7) 1.1168(5) 0.5898(3) 0.049(3) Uani 1 1 d . B .
C50 C -0.1610(8) 1.1411(6) 0.5961(4) 0.061(4) Uani 1 1 d . . .
H50A H -0.1982 1.1236 0.6054 0.073 Uiso 1 1 calc R B .
C51 C -0.1686(10) 1.1931(6) 0.5883(4) 0.075(5) Uani 1 1 d . B .
H51A H -0.2098 1.2107 0.5939 0.090 Uiso 1 1 calc R . .
C52 C -0.1169(10) 1.2184(6) 0.5728(4) 0.069(4) Uani 1 1 d . . .
H52A H -0.1235 1.2527 0.5670 0.083 Uiso 1 1 calc R B .
C53 C -0.0580(10) 1.1942(6) 0.5661(4) 0.073(5) Uani 1 1 d . B .
H53A H -0.0229 1.2116 0.5552 0.088 Uiso 1 1 calc R . .
C54 C -0.0464(9) 1.1438(6) 0.5747(4) 0.065(4) Uani 1 1 d . . .
H54A H -0.0031 1.1277 0.5702 0.078 Uiso 1 1 calc R B .
C55 C 0.002(6) 1.026(6) 0.583(5) 0.055(4) Uani 0.13(3) 1 d PG B 1
C56 C 0.004(6) 0.989(5) 0.557(4) 0.082(7) Uani 0.13(3) 1 d PG B 1
H56A H -0.0403 0.9797 0.5417 0.099 Uiso 0.13(3) 1 calc PR B 1
C57 C 0.070(7) 0.965(5) 0.555(3) 0.114(11) Uani 0.13(3) 1 d PG B 1
H57A H 0.0716 0.9397 0.5378 0.136 Uiso 0.13(3) 1 calc PR B 1
C58 C 0.135(5) 0.979(6) 0.578(3) 0.118(11) Uani 0.13(3) 1 d PG B 1
H58A H 0.1803 0.9624 0.5768 0.142 Uiso 0.13(3) 1 calc PR B 1
C59 C 0.133(7) 1.016(5) 0.604(3) 0.096(9) Uani 0.13(3) 1 d PG B 1
H59A H 0.1770 1.0251 0.6198 0.115 Uiso 0.13(3) 1 calc PR B 1
C60 C 0.066(8) 1.040(5) 0.606(4) 0.072(6) Uani 0.13(3) 1 d PG B 1
H60A H 0.0651 1.0651 0.6238 0.087 Uiso 0.13(3) 1 calc PR B 1
C55B C -0.0034(9) 1.0338(8) 0.5856(6) 0.055(4) Uani 0.87(3) 1 d PG B 2
C56B C -0.0016(8) 1.0082(7) 0.5535(5) 0.082(7) Uani 0.87(3) 1 d PG B 2
H56B H -0.0460 0.9962 0.5396 0.099 Uiso 0.87(3) 1 calc PR B 2
C57B C 0.0659(10) 1.0003(8) 0.5421(4) 0.114(11) Uani 0.87(3) 1 d PG B 2
H57B H 0.0671 0.9830 0.5204 0.136 Uiso 0.87(3) 1 calc PR B 2
C58B C 0.1315(8) 1.0180(9) 0.5627(5) 0.118(11) Uani 0.87(3) 1 d PG B 2
H58B H 0.1772 1.0127 0.5549 0.142 Uiso 0.87(3) 1 calc PR B 2
C59B C 0.1298(9) 1.0436(8) 0.5948(5) 0.096(9) Uani 0.87(3) 1 d PG B 2
H59B H 0.1742 1.0556 0.6087 0.115 Uiso 0.87(3) 1 calc PR B 2
C60B C 0.0623(11) 1.0515(8) 0.6062(5) 0.072(6) Uani 0.87(3) 1 d PG B 2
H60B H 0.0611 1.0688 0.6279 0.087 Uiso 0.87(3) 1 calc PR B 2
C64 C 0.0574(8) 1.0461(6) 0.7036(4) 0.054(4) Uani 1 1 d . B 2
H64A H 0.0476 1.0129 0.7101 0.065 Uiso 1 1 calc R B 2
C65 C 0.1417(10) 1.1143(7) 0.7087(6) 0.111(8) Uani 1 1 d . B 2
H65A H 0.1000 1.1305 0.6934 0.166 Uiso 1 1 calc R B 2
H65B H 0.1846 1.1147 0.6967 0.133 Uiso 1 1 calc R B 2
H65C H 0.1534 1.1322 0.7315 0.166 Uiso 1 1 calc R B 2
C66 C 0.1790(10) 1.0332(8) 0.7381(5) 0.110(7) Uani 1 1 d . B 2
H66A H 0.1594 0.9997 0.7407 0.165 Uiso 1 1 calc R B 2
H66B H 0.1919 1.0488 0.7617 0.165 Uiso 1 1 calc R B 2
H66C H 0.2232 1.0309 0.7271 0.165 Uiso 1 1 calc R B 2
C67 C -0.0326(7) 0.8267(5) 0.9578(3) 0.041(3) Uani 1 1 d . C 2
C68 C 0.0263(5) 0.8564(3) 0.9511(2) 0.015(2) Uani 1 1 d U C 2
C69 C 0.0423(8) 0.9002(5) 0.9711(4) 0.056(4) Uani 1 1 d . C 2
H69A H 0.0810 0.9208 0.9660 0.067 Uiso 1 1 calc R C 2
C70 C 0.0050(9) 0.9152(6) 0.9981(4) 0.066(4) Uani 1 1 d . C 2
H70A H 0.0177 0.9453 1.0108 0.079 Uiso 1 1 calc R C 2
C71 C -0.0525(9) 0.8843(6) 1.0061(4) 0.066(4) Uani 1 1 d . C 2
H71A H -0.0778 0.8932 1.0249 0.079 Uiso 1 1 calc R C 2
C72 C -0.0724(8) 0.8397(6) 0.9857(4) 0.061(4) Uani 1 1 d . C 2
H72A H -0.1113 0.8191 0.9907 0.073 Uiso 1 1 calc R C 2
C73 C -0.0874(7) 0.7236(5) 0.9570(4) 0.048(3) Uani 1 1 d . C 2
C74 C -0.0529(8) 0.7179(6) 0.9930(3) 0.059(4) Uani 1 1 d . C 2
H74A H -0.0185 0.7421 1.0038 0.071 Uiso 1 1 calc R C 2
C75 C -0.0694(9) 0.6762(6) 1.0130(4) 0.066(4) Uani 1 1 d . C 2
H75A H -0.0458 0.6722 1.0371 0.080 Uiso 1 1 calc R C 2
C76 C -0.1201(9) 0.6413(6) 0.9971(4) 0.068(4) Uani 1 1 d . C 2
H76A H -0.1320 0.6136 1.0106 0.081 Uiso 1 1 calc R C 2
C77 C -0.1535(9) 0.6464(6) 0.9619(4) 0.070(4) Uani 1 1 d . C 2
H77A H -0.1881 0.6223 0.9510 0.084 Uiso 1 1 calc R C 2
C78 C -0.1358(9) 0.6876(5) 0.9424(4) 0.062(4) Uani 1 1 d . C 2
H78A H -0.1584 0.6906 0.9180 0.075 Uiso 1 1 calc R C 2
C79 C -0.1507(4) 0.7906(4) 0.9015(2) 0.055(4) Uani 1 1 d G C 2
C80 C -0.2022(6) 0.8199(4) 0.9153(2) 0.079(5) Uani 1 1 d G C 2
H80A H -0.1901 0.8331 0.9388 0.094 Uiso 1 1 calc R C 2
C81 C -0.2714(5) 0.8298(4) 0.8945(3) 0.093(6) Uani 1 1 d G C 2
H81A H -0.3062 0.8496 0.9038 0.112 Uiso 1 1 calc R C 2
C82 C -0.2892(5) 0.8103(5) 0.8597(3) 0.097(6) Uani 1 1 d G C 2
H82A H -0.3360 0.8169 0.8456 0.117 Uiso 1 1 calc R C 2
C83 C -0.2378(6) 0.7809(4) 0.8459(2) 0.079(5) Uani 1 1 d G C 2
H83A H -0.2498 0.7677 0.8224 0.095 Uiso 1 1 calc R C 2
C84 C -0.1685(5) 0.7710(4) 0.8667(2) 0.066(4) Uani 1 1 d G C 2
H84A H -0.1338 0.7512 0.8574 0.079 Uiso 1 1 calc R C 2
C85 C 0.1338(8) 0.7363(5) 0.9653(4) 0.058(4) Uani 1 1 d . D 2
C86 C 0.0757(7) 0.7161(4) 0.9391(3) 0.044(3) Uani 1 1 d U D 2
C87 C 0.0565(9) 0.6655(5) 0.9454(4) 0.061(4) Uani 1 1 d . D 2
H87A H 0.0209 0.6496 0.9279 0.074 Uiso 1 1 calc R D 2
C88 C 0.0856(9) 0.6389(6) 0.9745(5) 0.073(5) Uani 1 1 d . D 2
H88A H 0.0697 0.6057 0.9773 0.087 Uiso 1 1 calc R D 2
C89 C 0.1394(11) 0.6605(7) 1.0009(5) 0.084(5) Uani 1 1 d . D 2
H89A H 0.1592 0.6422 1.0217 0.100 Uiso 1 1 calc R D 2
C90 C 0.1636(9) 0.7090(6) 0.9961(4) 0.071(4) Uani 1 1 d . D 2
H90A H 0.2003 0.7237 1.0138 0.085 Uiso 1 1 calc R D 2
C91 C 0.1936(9) 0.8270(6) 1.0000(4) 0.065(4) Uani 1 1 d . D 2
C92 C 0.2626(11) 0.8479(8) 1.0104(5) 0.110(8) Uani 1 1 d . D 2
H92A H 0.2986 0.8463 0.9954 0.132 Uiso 1 1 calc R D 2
C93 C 0.2781(17) 0.8723(11) 1.0449(7) 0.160(12) Uani 1 1 d . D 2
H93A H 0.3245 0.8877 1.0525 0.192 Uiso 1 1 calc R D 2
C94 C 0.2241(18) 0.8732(9) 1.0674(5) 0.126(9) Uani 1 1 d . D 2
H94A H 0.2349 0.8900 1.0897 0.151 Uiso 1 1 calc R D 2
C95 C 0.1569(12) 0.8506(6) 1.0578(4) 0.084(6) Uani 1 1 d . D 2
H95A H 0.1218 0.8514 1.0733 0.100 Uiso 1 1 calc R D 2
C96 C 0.1410(9) 0.8266(6) 1.0248(4) 0.068(4) Uani 1 1 d . D 2
H96A H 0.0954 0.8097 1.0183 0.082 Uiso 1 1 calc R D 2
C97 C 0.2552(9) 0.7863(7) 0.9425(4) 0.075(5) Uiso 1 1 d . D 2
C98 C 0.2877(10) 0.8245(7) 0.9264(5) 0.086(5) Uiso 1 1 d . D 2
H98A H 0.2635 0.8559 0.9232 0.103 Uiso 1 1 calc R D 2
C99 C 0.3564(12) 0.8186(9) 0.9145(6) 0.111(7) Uiso 1 1 d . D 2
H99A H 0.3813 0.8461 0.9063 0.133 Uiso 1 1 calc R D 2
C100 C 0.3843(18) 0.7721(13) 0.9154(8) 0.171(11) Uiso 1 1 d . D 2
H10A H 0.4256 0.7661 0.9042 0.205 Uiso 1 1 calc R D 2
C101 C 0.354(2) 0.7317(14) 0.9324(9) 0.205(14) Uiso 1 1 d D D 2
H10B H 0.3802 0.7011 0.9366 0.246 Uiso 1 1 calc R D 2
C102 C 0.2847(14) 0.7381(10) 0.9432(7) 0.132(8) Uiso 1 1 d . D 2
H10C H 0.2589 0.7105 0.9506 0.158 Uiso 1 1 calc R D 2
C103 C -0.0129(11) 0.6738(8) 0.8396(6) 0.098(6) Uiso 1 1 d . D 2
C106 C 0.1611(8) 0.9284(5) 0.8862(4) 0.055(4) Uiso 1 1 d . D 2
H10E H 0.1204 0.9210 0.8679 0.066 Uiso 1 1 calc R D 2
C107 C 0.2785(12) 0.9665(8) 0.9015(6) 0.117(7) Uiso 1 1 d . D 2
H10F H 0.2738 0.9535 0.9251 0.176 Uiso 1 1 calc R D 2
H10G H 0.2832 1.0029 0.9026 0.176 Uiso 1 1 calc R D 2
H10H H 0.3224 0.9521 0.8941 0.176 Uiso 1 1 calc R D 2
C108 C 0.2134(12) 0.9706(8) 0.8394(6) 0.118(7) Uiso 1 1 d . D 2
H10I H 0.1673 0.9600 0.8244 0.177 Uiso 1 1 calc R D 2
H10J H 0.2552 0.9562 0.8301 0.177 Uiso 1 1 calc R D 2
H10K H 0.2168 1.0070 0.8391 0.177 Uiso 1 1 calc R D 2
C109 C 0.4477(6) 0.7334(4) 0.6170(3) 0.036(3) Uani 1 1 d . E 2
C110 C 0.4637(6) 0.7712(4) 0.6439(3) 0.032(3) Uani 1 1 d . E 2
C111 C 0.5202(7) 0.8055(4) 0.6397(3) 0.043(3) Uani 1 1 d . E 2
H11B H 0.5318 0.8314 0.6568 0.052 Uiso 1 1 calc R E 2
C112 C 0.5590(8) 0.8025(5) 0.6118(4) 0.055(4) Uani 1 1 d . E 2
H11C H 0.5950 0.8270 0.6094 0.067 Uiso 1 1 calc R E 2
C113 C 0.5450(8) 0.7632(5) 0.5870(3) 0.057(4) Uani 1 1 d . E 2
H11D H 0.5737 0.7599 0.5687 0.068 Uiso 1 1 calc R E 2
C114 C 0.4895(7) 0.7296(5) 0.5895(3) 0.045(3) Uani 1 1 d . E 2
H11E H 0.4793 0.7035 0.5724 0.054 Uiso 1 1 calc R E 2
C115 C 0.2973(8) 0.7101(5) 0.5818(3) 0.049(3) Uani 1 1 d . E 2
C116 C 0.2237(8) 0.7012(6) 0.5840(4) 0.062(4) Uani 1 1 d . E 2
H11F H 0.2114 0.6865 0.6049 0.074 Uiso 1 1 calc R E 2
C117 C 0.1665(8) 0.7141(6) 0.5547(4) 0.070(5) Uani 1 1 d . E 2
H11G H 0.1165 0.7082 0.5564 0.084 Uiso 1 1 calc R E 2
C118 C 0.1838(10) 0.7349(8) 0.5242(4) 0.092(6) Uani 1 1 d . E 2
H11H H 0.1456 0.7435 0.5050 0.111 Uiso 1 1 calc R E 2
C119 C 0.2579(10) 0.7434(8) 0.5211(4) 0.091(6) Uani 1 1 d . E 2
H11I H 0.2699 0.7570 0.4998 0.110 Uiso 1 1 calc R E 2
C120 C 0.3136(9) 0.7317(7) 0.5500(4) 0.075(5) Uani 1 1 d . E 2
H12B H 0.3635 0.7383 0.5483 0.090 Uiso 1 1 calc R E 2
C121 C 0.3988(7) 0.6310(4) 0.6061(3) 0.041(3) Uani 1 1 d . E 2
C122 C 0.4720(9) 0.6146(5) 0.6156(4) 0.061(4) Uani 1 1 d . E 2
H12C H 0.5082 0.6365 0.6280 0.073 Uiso 1 1 calc R E 2
C123 C 0.4922(9) 0.5665(6) 0.6069(4) 0.067(4) Uani 1 1 d . E 2
H12D H 0.5422 0.5563 0.6128 0.081 Uiso 1 1 calc R E 2
C124 C 0.4388(12) 0.5331(6) 0.5896(5) 0.077(5) Uani 1 1 d . E 2
H12E H 0.4523 0.5002 0.5841 0.093 Uiso 1 1 calc R E 2
C125 C 0.3670(10) 0.5485(6) 0.5808(4) 0.075(5) Uani 1 1 d . E 2
H12F H 0.3306 0.5260 0.5693 0.090 Uiso 1 1 calc R E 2
C126 C 0.3471(9) 0.5969(5) 0.5886(4) 0.059(4) Uani 1 1 d . E 2
H12G H 0.2972 0.6070 0.5819 0.070 Uiso 1 1 calc R E 2
C127 C 0.4838(7) 0.6647(5) 0.7140(3) 0.041(3) Uani 1 1 d . F 2
C128 C 0.4170(7) 0.6505(4) 0.6939(3) 0.039(3) Uani 1 1 d . F 2
C129 C 0.4055(7) 0.5991(5) 0.6897(3) 0.049(3) Uani 1 1 d . F 2
H12H H 0.3608 0.5878 0.6756 0.058 Uiso 1 1 calc R F 2
C130 C 0.4576(8) 0.5634(4) 0.7055(4) 0.048(3) Uani 1 1 d . F 2
H13A H 0.4477 0.5289 0.7018 0.058 Uiso 1 1 calc R F 2
C131 C 0.5221(9) 0.5786(5) 0.7260(4) 0.060(4) Uani 1 1 d . F 2
H13B H 0.5568 0.5549 0.7374 0.072 Uiso 1 1 calc R F 2
C132 C 0.5363(7) 0.6297(5) 0.7301(4) 0.051(3) Uani 1 1 d . F 2
H13C H 0.5815 0.6408 0.7437 0.061 Uiso 1 1 calc R F 2
C133 C 0.5979(7) 0.7374(4) 0.7157(3) 0.040(3) Uani 1 1 d . F 2
C134 C 0.6209(8) 0.7201(5) 0.6842(4) 0.060(4) Uani 1 1 d . F 2
H13D H 0.5857 0.7074 0.6651 0.072 Uiso 1 1 calc R F 2
C135 C 0.6944(10) 0.7217(7) 0.6813(5) 0.080(5) Uani 1 1 d . F 2
H13E H 0.7088 0.7103 0.6599 0.096 Uiso 1 1 calc R F 2
C136 C 0.7480(10) 0.7394(7) 0.7086(5) 0.086(5) Uani 1 1 d . F 2
H13F H 0.7982 0.7407 0.7059 0.103 Uiso 1 1 calc R F 2
C137 C 0.7272(9) 0.7547(6) 0.7393(5) 0.074(5) Uani 1 1 d . F 2
H13G H 0.7634 0.7661 0.7585 0.089 Uiso 1 1 calc R F 2
C138 C 0.6522(8) 0.7540(5) 0.7430(4) 0.057(4) Uani 1 1 d . F 2
H13H H 0.6389 0.7651 0.7647 0.069 Uiso 1 1 calc R F 2
C139 C 0.5019(7) 0.7462(5) 0.7677(3) 0.041(3) Uani 1 1 d . F 2
C140 C 0.5043(8) 0.7955(5) 0.7784(4) 0.057(4) Uani 1 1 d . F 2
H14B H 0.5039 0.8217 0.7615 0.068 Uiso 1 1 calc R F 2
C141 C 0.5074(9) 0.8062(7) 0.8150(4) 0.077(5) Uani 1 1 d . F 2
H14C H 0.5073 0.8400 0.8225 0.092 Uiso 1 1 calc R F 2
C142 C 0.5104(10) 0.7700(8) 0.8398(4) 0.079(5) Uani 1 1 d . F 2
H14D H 0.5140 0.7785 0.8643 0.095 Uiso 1 1 calc R F 2
C143 C 0.5082(9) 0.7211(7) 0.8298(4) 0.076(5) Uani 1 1 d . F 2
H14E H 0.5100 0.6956 0.8473 0.092 Uiso 1 1 calc R F 2
C144 C 0.5032(8) 0.7085(5) 0.7936(4) 0.056(4) Uani 1 1 d . F 2
H14F H 0.5008 0.6745 0.7865 0.067 Uiso 1 1 calc R F 2
C145 C 0.2030(13) 0.6360(9) 0.6848(6) 0.110(7) Uiso 1 1 d . F 2
N5 N 0.1552(15) 0.5916(12) 0.6849(8) 0.085(6) Uiso 0.600(18) 1 d P G 1
C146 C 0.125(2) 0.5792(17) 0.7150(12) 0.140(12) Uiso 0.600(18) 1 d P G 1
H14M H 0.1532 0.5953 0.7362 0.210 Uiso 0.600(18) 1 calc PR G 1
H14R H 0.1263 0.5430 0.7183 0.210 Uiso 0.600(18) 1 calc PR G 1
H14S H 0.0735 0.5907 0.7117 0.210 Uiso 0.600(18) 1 calc PR G 1
C147 C 0.126(2) 0.5732(15) 0.6472(10) 0.121(11) Uiso 0.600(18) 1 d P G 1
H14T H 0.0953 0.5434 0.6483 0.181 Uiso 0.600(18) 1 calc PR G 1
H14U H 0.1668 0.5651 0.6351 0.181 Uiso 0.600(18) 1 calc PR G 1
H14V H 0.0954 0.5994 0.6338 0.181 Uiso 0.600(18) 1 calc PR G 1
N5B N 0.139(2) 0.6143(17) 0.6915(11) 0.085(6) Uiso 0.400(18) 1 d P F 2
C14B C 0.080(3) 0.631(2) 0.7087(17) 0.140(12) Uiso 0.400(18) 1 d P F 2
H14G H 0.0834 0.6672 0.7119 0.210 Uiso 0.400(18) 1 calc PR G 2
H14H H 0.0842 0.6147 0.7320 0.210 Uiso 0.400(18) 1 calc PR G 2
H14I H 0.0328 0.6224 0.6939 0.210 Uiso 0.400(18) 1 calc PR G 2
C14C C 0.146(3) 0.555(2) 0.6819(17) 0.121(11) Uiso 0.400(18) 1 d P F 2
H14J H 0.1858 0.5502 0.6684 0.181 Uiso 0.400(18) 1 calc PR G 2
H14K H 0.0993 0.5435 0.6675 0.181 Uiso 0.400(18) 1 calc PR G 2
H14L H 0.1559 0.5355 0.7041 0.181 Uiso 0.400(18) 1 calc PR G 2
C148 C 0.4126(8) 0.8867(6) 0.7075(4) 0.056(4) Uiso 1 1 d . F .
H14Q H 0.3707 0.8741 0.7159 0.067 Uiso 1 1 calc R . .
C149 C 0.3625(15) 0.9673(11) 0.7154(8) 0.162(10) Uiso 1 1 d . F .
H14N H 0.3284 0.9473 0.7267 0.242 Uiso 1 1 calc R . .
H14O H 0.3352 0.9834 0.6940 0.242 Uiso 1 1 calc R . .
H14P H 0.3854 0.9928 0.7322 0.242 Uiso 1 1 calc R . .
C150 C 0.4776(13) 0.9564(9) 0.6886(6) 0.128(8) Uiso 1 1 d . F .
H15B H 0.5116 0.9298 0.6845 0.193 Uiso 1 1 calc R . .
H15C H 0.5044 0.9819 0.7042 0.193 Uiso 1 1 calc R . .
H15D H 0.4559 0.9715 0.6657 0.193 Uiso 1 1 calc R . .
N3 N -0.0058(12) 0.6200(9) 0.8297(7) 0.074(5) Uiso 0.596(16) 1 d P H 1
C104 C 0.012(4) 0.626(3) 0.787(2) 0.25(3) Uiso 0.596(16) 1 d P H 1
H10L H 0.0191 0.5927 0.7776 0.381 Uiso 0.596(16) 1 calc PR H 1
H10M H 0.0572 0.6456 0.7880 0.381 Uiso 0.596(16) 1 calc PR H 1
H10N H -0.0291 0.6427 0.7723 0.381 Uiso 0.596(16) 1 calc PR H 1
C105 C -0.0013(18) 0.5831(12) 0.8544(9) 0.096(8) Uiso 0.596(16) 1 d P H 1
H10O H -0.0152 0.5962 0.8764 0.144 Uiso 0.596(16) 1 calc PR H 1
H10P H 0.0494 0.5705 0.8597 0.144 Uiso 0.596(16) 1 calc PR H 1
H10Q H -0.0347 0.5559 0.8451 0.144 Uiso 0.596(16) 1 calc PR H 1
N3B N -0.0186(19) 0.6503(14) 0.8093(10) 0.074(5) Uiso 0.404(16) 1 d PD D 2
C10B C -0.033(5) 0.687(3) 0.780(2) 0.25(3) Uiso 0.404(16) 1 d PD D 2
H10D H -0.0380 0.7201 0.7892 0.381 Uiso 0.404(16) 1 calc PR H 2
H10U H -0.0786 0.6775 0.7634 0.381 Uiso 0.404(16) 1 calc PR H 2
H10V H 0.0082 0.6862 0.7663 0.381 Uiso 0.404(16) 1 calc PR H 2
C10C C -0.002(3) 0.604(2) 0.8002(16) 0.096(8) Uiso 0.404(16) 1 d P D 2
H10R H 0.0037 0.5828 0.8213 0.144 Uiso 0.404(16) 1 calc PR H 2
H10S H 0.0446 0.6052 0.7910 0.144 Uiso 0.404(16) 1 calc PR H 2
H10T H -0.0412 0.5916 0.7818 0.144 Uiso 0.404(16) 1 calc PR H 2
O13 O -0.2163(5) 0.8676(3) 0.6107(2) 0.054(2) Uani 1 1 d D I 2
N1 N -0.1868(7) 0.7860(5) 0.6127(4) 0.078(4) Uani 1 1 d D I 2
C61 C -0.1769(9) 0.8322(4) 0.6223(5) 0.077(5) Uani 1 1 d D I 2
H61A H -0.1351 0.8395 0.6400 0.093 Uiso 1 1 calc R I 2
C62 C -0.2506(11) 0.7697(7) 0.5891(5) 0.117(8) Uani 1 1 d D I 2
H62A H -0.2812 0.7987 0.5805 0.175 Uiso 1 1 calc R I 2
H62B H -0.2788 0.7470 0.6017 0.175 Uiso 1 1 calc R I 2
H62C H -0.2360 0.7524 0.5687 0.175 Uiso 1 1 calc R I 2
C63 C -0.1376(11) 0.7490(6) 0.6270(6) 0.132(9) Uani 1 1 d D I 2
H63A H -0.0957 0.7642 0.6429 0.159 Uiso 1 1 calc R I 2
H63B H -0.1199 0.7312 0.6077 0.199 Uiso 1 1 calc R I 2
H63C H -0.1624 0.7255 0.6407 0.199 Uiso 1 1 calc R I 2
O19 O 0.2784(16) 0.0003(13) 0.1097(9) 0.318(16) Uiso 1 1 d D J 2
N7 N 0.1747(13) 0.0398(10) 0.1140(6) 0.185(10) Uiso 1 1 d D J 2
C151 C 0.214(2) 0.011(2) 0.0973(11) 0.37(3) Uiso 1 1 d D J 2
H15E H 0.1916 -0.0033 0.0750 0.439 Uiso 1 1 calc R J 2
C152 C 0.2022(18) 0.0589(14) 0.1487(8) 0.247(18) Uiso 1 1 d D J 2
H15F H 0.2494 0.0429 0.1583 0.371 Uiso 1 1 calc R J 2
H15G H 0.1668 0.0519 0.1645 0.371 Uiso 1 1 calc R J 2
H15H H 0.2094 0.0950 0.1473 0.371 Uiso 1 1 calc R J 2
C153 C 0.1083(14) 0.0592(11) 0.0965(7) 0.176(12) Uiso 1 1 d D J 2
H15I H 0.0950 0.0435 0.0730 0.264 Uiso 1 1 calc R J 2
H15J H 0.1131 0.0953 0.0935 0.264 Uiso 1 1 calc R J 2
H15K H 0.0697 0.0525 0.1106 0.264 Uiso 1 1 calc R J 2
O20 O 0.8772(16) 0.4538(11) 0.4579(8) 0.248(12) Uiso 1 1 d D K 2
N8 N 0.8058(16) 0.4426(11) 0.4977(8) 0.187(10) Uiso 1 1 d D K 2
C154 C 0.8385(19) 0.4238(13) 0.4712(9) 0.199(14) Uiso 1 1 d D K 2
H15L H 0.8322 0.3902 0.4635 0.239 Uiso 1 1 calc R K 2
C155 C 0.809(2) 0.4935(14) 0.5095(11) 0.27(2) Uiso 1 1 d D K 2
H15M H 0.8398 0.5127 0.4958 0.402 Uiso 1 1 calc R K 2
H15N H 0.8303 0.4950 0.5349 0.402 Uiso 1 1 calc R K 2
H15O H 0.7592 0.5076 0.5056 0.402 Uiso 1 1 calc R K 2
C156 C 0.768(2) 0.4083(13) 0.5161(10) 0.230(17) Uiso 1 1 d D K 2
H15P H 0.7730 0.3746 0.5068 0.345 Uiso 1 1 calc R K 2
H15Q H 0.7156 0.4173 0.5126 0.345 Uiso 1 1 calc R K 2
H15R H 0.7887 0.4092 0.5417 0.345 Uiso 1 1 calc R K 2
O21 O 0.129(2) 0.4183(19) 0.2899(13) 0.213(19) Uiso 0.50 1 d PD L 2
N9 N 0.2477(14) 0.4140(11) 0.2981(7) 0.085(8) Uiso 0.50 1 d PD L 2
C157 C 0.188(2) 0.411(2) 0.3117(13) 0.16(2) Uiso 0.50 1 d PD L 2
H15S H 0.1892 0.4036 0.3362 0.190 Uiso 0.50 1 calc PR L 2
C158 C 0.2548(19) 0.3979(14) 0.2643(8) 0.089(11) Uiso 0.50 1 d PD L 2
H15T H 0.2058 0.3922 0.2501 0.134 Uiso 0.50 1 calc PR L 2
H15U H 0.2830 0.3668 0.2662 0.134 Uiso 0.50 1 calc PR L 2
H15V H 0.2806 0.4234 0.2528 0.134 Uiso 0.50 1 calc PR L 2
C159 C 0.3094(9) 0.4248(7) 0.3225(4) 0.135(17) Uiso 0.50 1 d PD L 2
H15W H 0.2951 0.4350 0.3451 0.203 Uiso 0.50 1 calc PR L 2
H15X H 0.3366 0.4519 0.3135 0.203 Uiso 0.50 1 calc PR L 2
H15Y H 0.3408 0.3951 0.3266 0.203 Uiso 0.50 1 calc PR L 2
O22 O 0.0173(9) 0.2429(7) 0.4619(4) 0.173(14) Uiso 0.50 1 d PRD L 2
N10 N 0.0565(9) 0.1681(7) 0.4726(4) 0.053(6) Uiso 0.50 1 d PRD L 2
C160 C 0.0743(9) 0.2155(7) 0.4608(4) 0.145(18) Uiso 0.50 1 d PRD L 2
H16A H 0.1189 0.2252 0.4535 0.174 Uiso 0.50 1 calc PR L 2
C161 C -0.0077(17) 0.1469(14) 0.4737(11) 0.103(12) Uiso 0.50 1 d PD L 2
H16B H -0.0463 0.1725 0.4711 0.154 Uiso 0.50 1 calc PR L 2
H16C H -0.0055 0.1298 0.4967 0.154 Uiso 0.50 1 calc PR L 2
H16D H -0.0190 0.1226 0.4542 0.154 Uiso 0.50 1 calc PR L 2
C162 C 0.1177(18) 0.1388(14) 0.4739(11) 0.106(13) Uiso 0.50 1 d PD L 2
H16E H 0.1607 0.1600 0.4730 0.159 Uiso 0.50 1 calc PR L 2
H16F H 0.1104 0.1160 0.4534 0.159 Uiso 0.50 1 calc PR L 2
H16G H 0.1259 0.1195 0.4961 0.159 Uiso 0.50 1 calc PR L 2
O23 O 0.6751(19) 0.0375(13) 0.3833(9) 0.148(12) Uiso 0.50 1 d PD M 2
N11 N 0.7051(10) 0.1058(7) 0.4142(5) 0.038(5) Uiso 0.50 1 d PD M 2
C163 C 0.718(2) 0.0644(13) 0.4018(11) 0.110(13) Uiso 0.50 1 d PD M 2
H16H H 0.7668 0.0526 0.4078 0.133 Uiso 0.50 1 calc PR M 2
C164 C 0.6362(17) 0.1172(13) 0.4037(10) 0.090(11) Uiso 0.50 1 d PD M 2
H16I H 0.6113 0.0898 0.3893 0.134 Uiso 0.50 1 calc PR M 2
H16J H 0.6326 0.1477 0.3894 0.134 Uiso 0.50 1 calc PR M 2
H16K H 0.6128 0.1225 0.4247 0.134 Uiso 0.50 1 calc PR M 2
C165 C 0.7557(19) 0.1298(13) 0.4333(10) 0.095(11) Uiso 0.50 1 d PD M 2
H16L H 0.8014 0.1103 0.4365 0.142 Uiso 0.50 1 calc PR M 2
H16M H 0.7422 0.1363 0.4567 0.142 Uiso 0.50 1 calc PR M 2
H16N H 0.7632 0.1615 0.4217 0.142 Uiso 0.50 1 calc PR M 2
O24 O 0.608(2) 0.0661(14) 0.1855(11) 0.319(17) Uiso 1 1 d D N 2
N12 N 0.4983(18) 0.0537(12) 0.1674(9) 0.203(11) Uiso 1 1 d D N 2
C166 C 0.562(2) 0.0676(17) 0.1557(11) 0.26(2) Uiso 1 1 d D N 2
H16O H 0.5704 0.0758 0.1324 0.309 Uiso 1 1 calc R N 2
C167 C 0.481(3) 0.0352(18) 0.1992(12) 0.31(3) Uiso 1 1 d D N 2
H16P H 0.5265 0.0295 0.2164 0.472 Uiso 1 1 calc R N 2
H16Q H 0.4541 0.0037 0.1945 0.472 Uiso 1 1 calc R N 2
H16R H 0.4502 0.0595 0.2091 0.472 Uiso 1 1 calc R N 2
C168 C 0.435(3) 0.062(2) 0.1410(13) 0.36(3) Uiso 1 1 d D N 2
H16S H 0.4505 0.0729 0.1189 0.544 Uiso 1 1 calc R N 2
H16T H 0.4044 0.0875 0.1493 0.544 Uiso 1 1 calc R N 2
H16U H 0.4073 0.0307 0.1366 0.544 Uiso 1 1 calc R N 2
O25 O -0.0653(16) 0.3558(11) 0.5644(8) 0.251(12) Uiso 1 1 d D O 2
N13 N -0.0005(17) 0.3811(13) 0.5272(8) 0.198(11) Uiso 1 1 d D O 2
C169 C -0.036(3) 0.3424(19) 0.5387(14) 0.37(4) Uiso 1 1 d D O 2
H16V H -0.0386 0.3098 0.5288 0.442 Uiso 1 1 calc R O 2
C170 C 0.019(3) 0.4309(17) 0.5363(14) 0.36(3) Uiso 1 1 d D O 2
H17A H 0.0007 0.4399 0.5582 0.545 Uiso 1 1 calc R O 2
H17B H -0.0034 0.4529 0.5168 0.545 Uiso 1 1 calc R O 2
H17C H 0.0725 0.4344 0.5402 0.545 Uiso 1 1 calc R O 2
C171 C 0.031(3) 0.365(2) 0.4976(14) 0.41(4) Uiso 1 1 d D O 2
H17D H 0.0169 0.3299 0.4920 0.608 Uiso 1 1 calc R O 2
H17E H 0.0849 0.3670 0.5036 0.608 Uiso 1 1 calc R O 2
H17F H 0.0133 0.3857 0.4768 0.608 Uiso 1 1 calc R O 2
O27 O 0.110(3) 0.8541(15) 0.7506(16) 0.28(3) Uiso 0.50 1 d PD P 1
N15 N 0.042(2) 0.7865(14) 0.7296(6) 0.20(2) Uiso 0.50 1 d PD P 1
C175 C 0.0996(16) 0.8152(14) 0.7335(9) 0.132(16) Uiso 0.50 1 d PD P 1
H17T H 0.1384 0.8049 0.7218 0.158 Uiso 0.50 1 calc PR P 1
C176 C 0.023(2) 0.7585(17) 0.7584(8) 0.151(19) Uiso 0.50 1 d PD P 1
H17N H 0.0448 0.7740 0.7811 0.227 Uiso 0.50 1 calc PR P 1
H17O H 0.0411 0.7243 0.7576 0.227 Uiso 0.50 1 calc PR P 1
H17P H -0.0310 0.7580 0.7563 0.227 Uiso 0.50 1 calc PR P 1
C177 C 0.0068(9) 0.7721(7) 0.6957(5) 0.41(7) Uiso 0.50 1 d PD P 1
H17Q H 0.0236 0.7931 0.6776 0.621 Uiso 0.50 1 calc PR P 1
H17R H -0.0465 0.7758 0.6940 0.621 Uiso 0.50 1 calc PR P 1
H17S H 0.0184 0.7371 0.6915 0.621 Uiso 0.50 1 calc PR P 1
O28 O 0.2463(9) 0.9083(7) 0.7515(5) 0.196(17) Uiso 0.50 1 d PR P 2
O26 O 0.8040(9) 0.4156(7) 0.1769(5) 0.092(7) Uiso 0.50 1 d PRD P 2
N14 N 0.7957(9) 0.3848(7) 0.1231(5) 0.19(2) Uiso 0.50 1 d PRD P 2
C172 C 0.8132(9) 0.4214(7) 0.1460(5) 0.146(19) Uiso 0.50 1 d PRD P 2
H17M H 0.8326 0.4517 0.1388 0.175 Uiso 0.50 1 calc PR P 2
C173 C 0.741(4) 0.358(2) 0.1315(15) 0.29(5) Uiso 0.50 1 d PD P 2
H17G H 0.7441 0.3568 0.1575 0.436 Uiso 0.50 1 calc PR P 2
H17H H 0.7438 0.3234 0.1226 0.436 Uiso 0.50 1 calc PR P 2
H17I H 0.6934 0.3723 0.1205 0.436 Uiso 0.50 1 calc PR P 2
C174 C 0.803(6) 0.397(4) 0.0917(14) 0.36(6) Uiso 0.50 1 d PD P 2
H17J H 0.8441 0.4201 0.0928 0.545 Uiso 0.50 1 calc PR P 2
H17K H 0.7572 0.4134 0.0798 0.545 Uiso 0.50 1 calc PR P 2
H17L H 0.8116 0.3672 0.0783 0.545 Uiso 0.50 1 calc PR P 2

loop_
_atom_site_aniso_label
_atom_site_aniso_U_11
_atom_site_aniso_U_22
_atom_site_aniso_U_33
_atom_site_aniso_U_23
_atom_site_aniso_U_13
_atom_site_aniso_U_12
Rh1 0.0450(6) 0.0334(6) 0.0326(5) 0.0003(4) -0.0118(4) 0.0014(5)
Rh2 0.0396(6) 0.0296(5) 0.0312(5) 0.0012(4) -0.0045(4) 0.0037(4)
Rh3 0.0520(6) 0.0311(5) 0.0294(5) 0.0004(4) 0.0119(4) 0.0033(4)
Rh4 0.0506(6) 0.0342(6) 0.0222(5) 0.0003(4) 0.0067(4) 0.0034(4)
Rh5 0.0428(6) 0.0235(5) 0.0318(5) -0.0020(4) 0.0090(4) 0.0021(4)
Rh6 0.0430(6) 0.0221(5) 0.0330(5) -0.0012(4) 0.0066(4) 0.0027(4)
P1 0.049(2) 0.038(2) 0.047(2) 0.0092(16) -0.0042(16) 0.0007(16)
P2 0.049(2) 0.043(2) 0.0337(17) 0.0029(15) 0.0026(15) 0.0041(16)
P3 0.054(2) 0.0397(19) 0.0357(18) -0.0013(15) 0.0136(16) -0.0035(16)
P4 0.051(2) 0.060(2) 0.0373(19) 0.0058(17) 0.0024(16) 0.0026(18)
P5 0.0443(19) 0.0348(18) 0.0317(17) -0.0047(14) 0.0074(14) 0.0003(15)
P6 0.0433(19) 0.0296(17) 0.0309(16) 0.0007(13) 0.0032(14) 0.0009(14)
O1 0.060(6) 0.027(4) 0.033(5) 0.005(4) -0.015(4) -0.003(4)
O2 0.057(5) 0.028(5) 0.028(4) 0.005(4) -0.004(4) -0.003(4)
O3 0.062(6) 0.030(5) 0.030(4) 0.005(4) -0.004(4) -0.008(4)
O4 0.065(6) 0.032(5) 0.031(5) 0.003(4) -0.005(4) 0.005(4)
O5 0.051(6) 0.055(6) 0.039(5) -0.016(4) -0.011(4) 0.015(4)
O6 0.045(5) 0.048(5) 0.041(5) -0.006(4) -0.006(4) 0.007(4)
O7 0.045(5) 0.036(5) 0.046(5) -0.001(4) 0.010(4) 0.005(4)
O8 0.059(6) 0.015(4) 0.051(5) 0.002(4) 0.008(4) 0.000(4)
O9 0.078(7) 0.040(5) 0.051(5) -0.015(4) 0.031(5) -0.004(5)
O10 0.075(6) 0.031(5) 0.040(5) -0.006(4) 0.030(4) -0.005(4)
O11 0.052(5) 0.027(5) 0.041(5) -0.003(4) 0.021(4) 0.005(4)
O12 0.056(5) 0.023(4) 0.034(4) -0.005(3) 0.014(4) 0.000(4)
O14 0.044(5) 0.056(6) 0.043(5) -0.016(4) -0.002(4) -0.003(5)
O15 0.094(8) 0.049(6) 0.080(8) -0.024(5) 0.021(6) -0.007(5)
O16 0.069(6) 0.052(6) 0.054(6) -0.001(5) 0.013(5) -0.016(5)
O17 0.054(6) 0.055(6) 0.073(7) -0.013(5) 0.020(5) -0.008(5)
O18 0.072(6) 0.005(4) 0.059(5) -0.009(4) 0.021(5) 0.002(4)
N2 0.050(8) 0.082(10) 0.068(8) -0.033(7) -0.010(7) 0.013(7)
N4 0.071(9) 0.088(10) 0.081(10) 0.028(8) 0.009(8) -0.004(8)
N6 0.095(11) 0.031(8) 0.186(17) -0.011(9) 0.029(11) 0.016(7)
C1 0.042(7) 0.035(8) 0.033(7) 0.003(6) 0.002(6) 0.003(6)
C2 0.049(8) 0.030(7) 0.027(6) 0.003(5) -0.008(6) 0.003(6)
C3 0.060(9) 0.056(9) 0.037(8) -0.001(7) -0.020(7) -0.013(7)
C4 0.064(9) 0.043(8) 0.044(8) 0.014(7) -0.009(7) -0.010(7)
C5 0.038(7) 0.049(8) 0.028(6) 0.002(6) 0.000(5) -0.004(6)
C6 0.128(14) 0.027(8) 0.035(8) -0.007(6) -0.019(8) -0.023(8)
C7 0.112(13) 0.034(8) 0.046(9) 0.013(7) -0.033(8) -0.016(8)
C8 0.033(7) 0.038(8) 0.026(6) 0.001(6) 0.002(5) 0.004(6)
C9 0.060(9) 0.043(8) 0.022(6) -0.002(6) -0.008(6) 0.024(7)
C10 0.052(8) 0.039(8) 0.032(7) -0.004(6) 0.001(6) 0.004(6)
C11 0.048(8) 0.042(8) 0.057(8) -0.006(7) 0.002(7) 0.010(7)
C12 0.063(10) 0.039(8) 0.054(8) -0.017(7) 0.008(7) -0.002(7)
C13 0.056(9) 0.025(7) 0.036(7) 0.007(5) 0.004(6) 0.011(6)
C14 0.046(8) 0.034(8) 0.065(9) -0.005(6) -0.006(7) 0.004(6)
C15 0.058(9) 0.030(7) 0.062(9) -0.016(6) -0.001(7) 0.013(7)
C16 0.047(8) 0.036(8) 0.024(6) -0.003(5) 0.007(5) -0.006(7)
C17 0.057(9) 0.036(8) 0.036(7) 0.007(6) 0.017(6) 0.006(7)
C18 0.050(8) 0.036(8) 0.045(7) 0.000(6) 0.012(6) 0.002(6)
C19 0.068(9) 0.033(7) 0.042(7) -0.016(6) 0.011(7) 0.001(7)
C20 0.057(9) 0.045(8) 0.054(8) -0.012(7) 0.020(7) -0.009(7)
C21 0.043(7) 0.038(7) 0.038(7) 0.003(6) 0.012(6) 0.016(6)
C22 0.061(9) 0.043(8) 0.053(8) -0.021(7) 0.027(7) -0.010(7)
C23 0.064(9) 0.039(8) 0.065(9) -0.007(7) 0.029(8) -0.009(7)
C24 0.042(7) 0.025(7) 0.036(7) 0.000(6) 0.003(6) 0.013(6)
C25 0.050(9) 0.038(8) 0.056(8) 0.004(6) 0.008(7) 0.009(7)
C26 0.046(8) 0.029(7) 0.034(7) 0.012(5) -0.006(6) -0.006(6)
C27 0.047(8) 0.047(9) 0.059(9) 0.009(7) 0.002(7) 0.000(7)
C28 0.070(11) 0.044(9) 0.085(11) -0.015(8) 0.011(9) 0.014(8)
C29 0.071(12) 0.034(9) 0.143(17) 0.000(9) 0.015(11) 0.026(8)
C30 0.056(10) 0.056(11) 0.110(13) -0.001(9) 0.027(9) 0.010(8)
C31 0.076(14) 0.042(15) 0.056(16) -0.005(12) -0.022(12) -0.008(12)
C32 0.10(2) 0.11(3) 0.10(3) 0.01(2) -0.04(2) -0.05(2)
C33 0.083(18) 0.13(3) 0.10(2) 0.03(2) -0.043(17) -0.016(18)
C34 0.075(12) 0.105(16) 0.084(13) 0.045(12) -0.027(11) 0.002(11)
C35 0.063(11) 0.082(12) 0.076(11) 0.031(9) -0.007(9) -0.003(9)
C36 0.048(9) 0.050(10) 0.065(10) 0.010(8) -0.004(7) 0.002(7)
C31B 0.076(14) 0.042(15) 0.056(16) -0.005(12) -0.022(12) -0.008(12)
C32B 0.10(2) 0.11(3) 0.10(3) 0.01(2) -0.04(2) -0.05(2)
C33B 0.083(18) 0.13(3) 0.10(2) 0.03(2) -0.043(17) -0.016(18)
C34B 0.075(12) 0.105(16) 0.084(13) 0.045(12) -0.027(11) 0.002(11)
C35B 0.063(11) 0.082(12) 0.076(11) 0.031(9) -0.007(9) -0.003(9)
C36B 0.048(9) 0.050(10) 0.065(10) 0.010(8) -0.004(7) 0.002(7)
C37 0.047(8) 0.054(9) 0.058(9) 0.014(7) 0.000(7) 0.000(7)
C38 0.116(15) 0.084(13) 0.074(12) -0.004(10) 0.033(11) -0.029(11)
C39 0.17(2) 0.13(2) 0.093(15) 0.017(14) 0.061(15) -0.024(17)
C40 0.14(2) 0.13(2) 0.110(18) 0.062(16) 0.047(15) -0.002(16)
C41 0.068(12) 0.103(15) 0.116(16) 0.062(13) 0.021(11) -0.009(10)
C42 0.059(10) 0.068(11) 0.074(11) 0.020(9) 0.002(8) 0.005(8)
C43 0.061(9) 0.043(8) 0.023(6) 0.002(6) -0.008(6) 0.009(7)
C44 0.073(9) 0.018(6) 0.031(7) -0.006(5) -0.012(6) 0.002(6)
C45 0.065(10) 0.075(11) 0.039(8) 0.002(7) -0.022(7) 0.004(8)
C46 0.072(11) 0.086(12) 0.047(9) -0.006(9) -0.025(8) -0.008(9)
C47 0.074(11) 0.077(12) 0.051(9) 0.006(8) -0.007(8) 0.001(9)
C48 0.066(10) 0.055(9) 0.045(8) 0.005(7) 0.009(7) 0.010(7)
C49 0.047(8) 0.061(9) 0.040(7) -0.002(7) 0.008(6) 0.004(7)
C50 0.047(9) 0.066(10) 0.072(10) 0.042(8) 0.014(7) 0.010(8)
C51 0.081(12) 0.075(12) 0.070(11) 0.019(9) 0.017(9) 0.022(9)
C52 0.087(13) 0.063(10) 0.058(10) 0.016(8) 0.013(9) 0.008(10)
C53 0.090(13) 0.064(11) 0.075(11) 0.018(9) 0.041(10) -0.007(10)
C54 0.063(10) 0.071(11) 0.064(10) -0.001(8) 0.022(8) -0.001(8)
C55 0.062(10) 0.061(12) 0.041(9) 0.012(8) 0.009(7) 0.026(8)
C56 0.087(14) 0.089(19) 0.070(12) -0.018(14) 0.010(10) 0.037(12)
C57 0.117(19) 0.18(3) 0.047(13) -0.023(15) 0.014(13) 0.06(2)
C58 0.100(19) 0.18(3) 0.086(18) 0.015(18) 0.045(15) 0.074(19)
C59 0.046(11) 0.15(3) 0.087(16) -0.004(16) 0.010(11) 0.015(14)
C60 0.049(10) 0.108(18) 0.062(10) -0.008(11) 0.016(8) -0.001(11)
C55B 0.062(10) 0.061(12) 0.041(9) 0.012(8) 0.009(7) 0.026(8)
C56B 0.087(14) 0.089(19) 0.070(12) -0.018(14) 0.010(10) 0.037(12)
C57B 0.117(19) 0.18(3) 0.047(13) -0.023(15) 0.014(13) 0.06(2)
C58B 0.100(19) 0.18(3) 0.086(18) 0.015(18) 0.045(15) 0.074(19)
C59B 0.046(11) 0.15(3) 0.087(16) -0.004(16) 0.010(11) 0.015(14)
C60B 0.049(10) 0.108(18) 0.062(10) -0.008(11) 0.016(8) -0.001(11)
C64 0.047(9) 0.060(9) 0.048(8) -0.018(7) -0.012(7) 0.002(8)
C65 0.076(13) 0.067(13) 0.19(2) -0.053(14) 0.036(13) -0.018(10)
C66 0.064(12) 0.16(2) 0.091(14) -0.039(14) -0.025(10) 0.021(13)
C67 0.047(8) 0.049(8) 0.028(6) 0.003(6) 0.007(6) 0.010(6)
C68 0.025(5) 0.013(5) 0.008(4) -0.001(4) 0.009(4) -0.002(4)
C69 0.059(9) 0.056(9) 0.056(9) 0.005(7) 0.013(7) 0.001(7)
C70 0.088(12) 0.052(9) 0.061(9) -0.023(8) 0.024(9) -0.003(9)
C71 0.098(12) 0.059(10) 0.049(9) -0.017(8) 0.037(8) 0.013(9)
C72 0.059(9) 0.069(10) 0.056(9) 0.002(8) 0.018(7) 0.004(8)
C73 0.053(8) 0.035(8) 0.056(9) -0.007(6) 0.005(7) -0.001(7)
C74 0.070(10) 0.069(10) 0.040(8) 0.003(7) 0.011(7) 0.003(8)
C75 0.091(12) 0.061(10) 0.051(9) 0.018(8) 0.022(8) -0.004(9)
C76 0.089(12) 0.051(10) 0.067(11) 0.004(8) 0.025(9) -0.015(9)
C77 0.095(12) 0.057(10) 0.058(10) 0.004(8) 0.017(9) -0.021(9)
C78 0.079(11) 0.053(10) 0.058(9) 0.006(8) 0.022(8) 0.004(8)
C79 0.068(10) 0.046(8) 0.052(9) -0.001(7) 0.012(7) -0.002(7)
C80 0.072(11) 0.072(11) 0.087(12) -0.005(9) 0.000(10) 0.021(9)
C81 0.072(13) 0.087(13) 0.112(16) -0.004(12) -0.008(11) 0.019(10)
C82 0.073(13) 0.089(14) 0.117(17) 0.013(12) -0.019(12) 0.012(11)
C83 0.067(11) 0.089(13) 0.072(11) 0.008(10) -0.012(9) -0.007(10)
C84 0.054(10) 0.072(11) 0.068(10) -0.002(8) 0.005(8) -0.006(8)
C85 0.071(10) 0.060(9) 0.043(8) 0.012(7) 0.007(7) 0.023(8)
C86 0.066(7) 0.030(6) 0.036(6) 0.013(5) 0.008(5) 0.017(5)
C87 0.076(11) 0.055(10) 0.058(9) 0.013(8) 0.025(8) 0.019(8)
C88 0.085(12) 0.043(9) 0.090(13) 0.012(9) 0.015(10) 0.007(9)
C89 0.107(15) 0.073(13) 0.068(11) 0.022(10) 0.009(11) 0.017(11)
C90 0.085(12) 0.064(11) 0.061(10) 0.006(8) 0.005(9) 0.001(9)
C91 0.066(10) 0.058(10) 0.065(10) 0.013(8) -0.004(8) -0.004(8)
C92 0.109(16) 0.16(2) 0.054(11) -0.004(12) 0.003(10) -0.074(15)
C93 0.18(3) 0.19(3) 0.090(18) -0.006(18) -0.031(18) -0.10(2)
C94 0.21(3) 0.111(18) 0.049(12) -0.010(11) 0.000(15) -0.049(19)
C95 0.142(18) 0.065(11) 0.037(9) 0.000(8) -0.006(10) 0.001(11)
C96 0.086(12) 0.070(11) 0.045(9) -0.007(8) -0.001(8) -0.007(9)
C109 0.044(7) 0.037(7) 0.027(6) -0.010(5) 0.009(5) -0.001(6)
C110 0.045(7) 0.019(6) 0.036(6) 0.014(5) 0.015(5) 0.004(5)
C111 0.053(8) 0.032(7) 0.046(8) -0.005(6) 0.014(6) -0.005(6)
C112 0.061(9) 0.053(9) 0.055(9) 0.007(7) 0.016(7) -0.006(7)
C113 0.074(10) 0.065(10) 0.034(7) -0.007(7) 0.018(7) -0.006(8)
C114 0.056(8) 0.039(8) 0.044(8) -0.005(6) 0.018(6) -0.011(7)
C115 0.068(10) 0.044(8) 0.034(7) 0.000(6) 0.006(7) 0.007(7)
C116 0.044(9) 0.090(12) 0.052(9) -0.013(8) 0.014(7) -0.004(8)
C117 0.043(9) 0.105(13) 0.058(10) -0.012(9) -0.004(8) -0.007(8)
C118 0.076(13) 0.149(18) 0.044(10) 0.030(10) -0.009(9) -0.002(12)
C119 0.082(13) 0.139(17) 0.053(10) 0.032(11) 0.010(9) -0.004(12)
C120 0.054(10) 0.118(14) 0.048(9) 0.011(9) 0.000(8) -0.002(9)
C121 0.060(9) 0.037(7) 0.029(6) -0.004(6) 0.017(6) -0.004(7)
C122 0.070(11) 0.049(9) 0.064(9) -0.013(7) 0.014(8) 0.015(8)
C123 0.068(11) 0.054(10) 0.088(11) -0.004(9) 0.035(9) 0.014(8)
C124 0.119(16) 0.039(9) 0.085(12) -0.019(8) 0.049(11) 0.000(10)
C125 0.083(13) 0.070(12) 0.074(11) -0.023(9) 0.018(9) -0.011(10)
C126 0.077(11) 0.038(8) 0.062(9) -0.013(7) 0.016(8) -0.006(8)
C127 0.045(8) 0.050(8) 0.028(6) -0.011(6) 0.008(6) 0.001(6)
C128 0.059(9) 0.016(6) 0.047(7) -0.008(5) 0.027(7) -0.002(6)
C129 0.041(8) 0.074(10) 0.029(7) -0.001(7) 0.000(6) -0.004(7)
C130 0.061(9) 0.016(6) 0.064(9) 0.005(6) 0.003(7) 0.005(6)
C131 0.076(11) 0.022(8) 0.078(10) 0.008(7) 0.006(9) 0.026(7)
C132 0.041(8) 0.053(9) 0.055(8) -0.001(7) -0.002(6) 0.017(7)
C133 0.038(7) 0.033(7) 0.043(7) 0.007(6) -0.005(6) 0.005(6)
C134 0.060(10) 0.068(10) 0.054(9) 0.000(8) 0.017(7) 0.017(8)
C135 0.072(12) 0.106(14) 0.071(11) 0.004(10) 0.039(10) 0.019(10)
C136 0.054(11) 0.123(16) 0.082(13) 0.022(12) 0.017(10) 0.003(10)
C137 0.058(11) 0.088(12) 0.072(12) 0.018(10) 0.002(9) -0.013(9)
C138 0.056(10) 0.050(9) 0.066(10) 0.015(7) 0.010(8) -0.003(7)
C139 0.039(7) 0.049(8) 0.031(7) 0.006(6) -0.001(5) 0.006(6)
C140 0.066(10) 0.047(9) 0.052(9) -0.003(7) -0.006(7) 0.007(7)
C141 0.090(12) 0.073(12) 0.058(11) -0.029(9) -0.013(9) 0.016(9)
C142 0.099(14) 0.096(14) 0.041(9) -0.017(10) 0.002(9) 0.013(11)
C143 0.088(13) 0.101(14) 0.041(9) 0.002(9) 0.012(8) -0.003(10)
C144 0.063(10) 0.051(9) 0.055(9) -0.006(7) 0.011(7) -0.005(7)
O13 0.076(7) 0.028(5) 0.050(5) -0.003(4) -0.010(5) 0.000(5)
N1 0.079(10) 0.055(9) 0.097(11) -0.002(8) 0.008(8) 0.014(8)
C61 0.117(14) 0.009(7) 0.101(13) -0.010(8) 0.007(11) -0.008(8)
C62 0.133(19) 0.091(15) 0.111(16) -0.031(12) -0.019(14) -0.037(13)
C63 0.17(2) 0.057(13) 0.18(2) -0.019(14) 0.058(19) -0.022(14)

loop_
_atom_type_symbol
_atom_type_description
_atom_type_scat_dispersion_real
_atom_type_scat_dispersion_imag
_atom_type_scat_source
C C 0.0033 0.0016 'International Tables Vol C Tables 4.2.6.8 and 6.1.1.4'
H H 0.0000 0.0000 'International Tables Vol C Tables 4.2.6.8 and 6.1.1.4'
N N 0.0061 0.0033 'International Tables Vol C Tables 4.2.6.8 and 6.1.1.4'
O O 0.0106 0.0060 'International Tables Vol C Tables 4.2.6.8 and 6.1.1.4'
P P 0.1023 0.0942 'International Tables Vol C Tables 4.2.6.8 and 6.1.1.4'
Rh Rh -1.1178 0.9187 'International Tables Vol C Tables 4.2.6.8 and 6.1.1.4'

loop_
_geom_angle_atom_site_label_1
_geom_angle_atom_site_label_2
_geom_angle_atom_site_label_3
_geom_angle
_geom_angle_site_symmetry_1
_geom_angle_site_symmetry_3
_geom_angle_publ_flag
C44 Rh1 O5 93.7(4) . . ?
C44 Rh1 O1 177.9(4) . . ?
O5 Rh1 O1 84.3(3) . . ?
C44 Rh1 P1 88.1(4) . . ?
O5 Rh1 P1 174.8(2) . . ?
O1 Rh1 P1 93.9(2) . . ?
C44 Rh1 O13 95.1(4) . . ?
O5 Rh1 O13 83.6(3) . . ?
O1 Rh1 O13 84.2(3) . . ?
P1 Rh1 O13 101.1(3) . . ?
C44 Rh1 Rh2 96.1(3) . . ?
O5 Rh1 Rh2 87.2(2) . . ?
O1 Rh1 Rh2 84.3(2) . . ?
P1 Rh1 Rh2 87.81(10) . . ?
O13 Rh1 Rh2 165.9(2) . . ?
C26 Rh2 O2 90.6(4) . . ?
C26 Rh2 O6 174.3(4) . . ?
O2 Rh2 O6 83.9(3) . . ?
C26 Rh2 P2 90.7(3) . . ?
O2 Rh2 P2 175.3(2) . . ?
O6 Rh2 P2 94.9(2) . . ?
C26 Rh2 O14 95.0(4) . . ?
O2 Rh2 O14 86.7(3) . . ?
O6 Rh2 O14 83.1(3) . . ?
P2 Rh2 O14 97.6(2) . . ?
C26 Rh2 Rh1 97.5(3) . . ?
O2 Rh2 Rh1 86.8(2) . . ?
O6 Rh2 Rh1 83.8(2) . . ?
P2 Rh2 Rh1 88.62(10) . . ?
O14 Rh2 Rh1 165.9(2) . . ?
C86 Rh3 O9 93.6(4) . . ?
C86 Rh3 O3 176.4(4) . . ?
O9 Rh3 O3 83.3(3) . . ?
C86 Rh3 P3 86.3(4) . . ?
O9 Rh3 P3 176.0(3) . . ?
O3 Rh3 P3 97.0(2) . . ?
C86 Rh3 O15 91.3(5) . . ?
O9 Rh3 O15 84.1(4) . . ?
O3 Rh3 O15 86.6(4) . . ?
P3 Rh3 O15 99.9(3) . . ?
C86 Rh3 Rh4 97.0(4) . . ?
O9 Rh3 Rh4 86.6(2) . . ?
O3 Rh3 Rh4 84.7(2) . . ?
P3 Rh3 Rh4 89.45(9) . . ?
O15 Rh3 Rh4 167.9(3) . . ?
C68 Rh4 O4 92.2(3) . . ?
C68 Rh4 O10 175.2(3) . . ?
O4 Rh4 O10 83.1(3) . . ?
C68 Rh4 P4 89.5(3) . . ?
O4 Rh4 P4 175.1(2) . . ?
O10 Rh4 P4 95.2(3) . . ?
C68 Rh4 O16 97.0(3) . . ?
O4 Rh4 O16 87.2(3) . . ?
O10 Rh4 O16 81.9(3) . . ?
P4 Rh4 O16 97.2(3) . . ?
C68 Rh4 Rh3 96.3(3) . . ?
O4 Rh4 Rh3 86.9(2) . . ?
O10 Rh4 Rh3 84.5(2) . . ?
P4 Rh4 Rh3 88.35(11) . . ?
O16 Rh4 Rh3 165.6(2) . . ?
C128 Rh5 O11 88.9(4) . . ?
C128 Rh5 P5 89.8(3) . . ?
O11 Rh5 P5 175.3(2) . . ?
C128 Rh5 O7 172.7(4) . . ?
O11 Rh5 O7 83.8(3) . . ?
P5 Rh5 O7 97.5(2) . . ?
C128 Rh5 O17 94.9(4) . . ?
O11 Rh5 O17 85.8(3) . . ?
P5 Rh5 O17 98.7(3) . . ?
O7 Rh5 O17 84.3(3) . . ?
C128 Rh5 Rh6 95.6(3) . . ?
O11 Rh5 Rh6 86.5(2) . . ?
P5 Rh5 Rh6 89.17(9) . . ?
O7 Rh5 Rh6 84.2(2) . . ?
O17 Rh5 Rh6 166.8(2) . . ?
C110 Rh6 O8 94.3(4) . . ?
C110 Rh6 O12 176.6(4) . . ?
O8 Rh6 O12 82.4(3) . . ?
C110 Rh6 P6 90.6(3) . . ?
O8 Rh6 P6 173.7(2) . . ?
O12 Rh6 P6 92.7(2) . . ?
C110 Rh6 O18 91.7(4) . . ?
O8 Rh6 O18 83.7(3) . . ?
O12 Rh6 O18 86.8(3) . . ?
P6 Rh6 O18 100.1(2) . . ?
C110 Rh6 Rh5 96.3(3) . . ?
O8 Rh6 Rh5 86.5(2) . . ?
O12 Rh6 Rh5 84.6(2) . . ?
P6 Rh6 Rh5 89.08(9) . . ?
O18 Rh6 Rh5 167.7(2) . . ?
C36B P1 C25 101.5(5) . . ?
C36B P1 C37 102.2(4) . . ?
C25 P1 C37 105.2(6) . . ?
C25 P1 C36 108.0(5) . . ?
C37 P1 C36 103.8(4) . . ?
C36B P1 Rh1 121.9(3) . . ?
C25 P1 Rh1 113.3(5) . . ?
C37 P1 Rh1 110.9(4) . . ?
C36 P1 Rh1 114.7(3) . . ?
C55B P2 C43 106.5(8) . . ?
C55B P2 C49 101.2(9) . . ?
C43 P2 C49 103.2(6) . . ?
C43 P2 C55 103(5) . . ?
C49 P2 C55 106(5) . . ?
C55B P2 Rh2 109.2(8) . . ?
C43 P2 Rh2 112.5(4) . . ?
C49 P2 Rh2 122.7(4) . . ?
C55 P2 Rh2 108(5) . . ?
C67 P3 C79 106.3(5) . . ?
C67 P3 C73 106.4(6) . . ?
C79 P3 C73 100.3(5) . . ?
C67 P3 Rh3 111.6(4) . . ?
C79 P3 Rh3 114.4(3) . . ?
C73 P3 Rh3 116.6(4) . . ?
C85 P4 C91 105.5(7) . . ?
C85 P4 C97 104.4(7) . . ?
C91 P4 C97 102.5(8) . . ?
C85 P4 Rh4 112.8(5) . . ?
C91 P4 Rh4 119.0(5) . . ?
C97 P4 Rh4 111.3(6) . . ?
C109 P5 C121 104.4(6) . . ?
C109 P5 C115 105.2(6) . . ?
C121 P5 C115 101.1(6) . . ?
C109 P5 Rh5 112.9(4) . . ?
C121 P5 Rh5 117.5(4) . . ?
C115 P5 Rh5 114.2(4) . . ?
C127 P6 C139 107.5(6) . . ?
C127 P6 C133 101.8(6) . . ?
C139 P6 C133 102.1(6) . . ?
C127 P6 Rh6 112.2(4) . . ?
C139 P6 Rh6 109.8(4) . . ?
C133 P6 Rh6 122.3(4) . . ?
C1 O1 Rh1 120.4(7) . . ?
C1 O2 Rh2 119.6(7) . . ?
C8 O3 Rh3 120.4(7) . . ?
C8 O4 Rh4 117.9(7) . . ?
C9 O5 Rh1 117.9(7) . . ?
C9 O6 Rh2 122.4(8) . . ?
C16 O7 Rh5 118.5(8) . . ?
C16 O8 Rh6 117.3(7) . . ?
C17 O9 Rh3 117.1(8) . . ?
C17 O10 Rh4 120.6(8) . . ?
C24 O11 Rh5 118.2(7) . . ?
C24 O12 Rh6 119.2(7) . . ?
C64 O14 Rh2 113.9(9) . . ?
C103 O15 Rh3 119.1(13) . . ?
C106 O16 Rh4 111.5(9) . . ?
C145 O17 Rh5 115.9(14) . . ?
C148 O18 Rh6 116.6(9) . . ?
C64 N2 C65 121.7(14) . . ?
C64 N2 C66 120.8(16) . . ?
C65 N2 C66 117.3(15) . . ?
C106 N4 C107 120.7(15) . . ?
C106 N4 C108 123.3(15) . . ?
C107 N4 C108 116.1(16) . . ?
C148 N6 C149 120.3(19) . . ?
C148 N6 C150 118.7(16) . . ?
C149 N6 C150 120.4(18) . . ?
O2 C1 O1 125.1(10) . . ?
O2 C1 C2 116.1(10) . . ?
O1 C1 C2 118.8(11) . . ?
C7 C2 C3 117.0(11) . . ?
C7 C2 C1 120.1(11) . . ?
C3 C2 C1 122.9(10) . . ?
C4 C3 C2 120.9(11) . . ?
C3 C4 C5 120.9(12) . . ?
C6 C5 C4 118.1(11) . . ?
C6 C5 C8 121.5(11) . . ?
C4 C5 C8 120.4(11) . . ?
C5 C6 C7 121.4(12) . . ?
C2 C7 C6 121.4(12) . . ?
O3 C8 O4 125.2(10) . . ?
O3 C8 C5 119.5(10) . . ?
O4 C8 C5 115.3(10) . . ?
O5 C9 O6 124.1(11) . . ?
O5 C9 C10 119.1(11) . . ?
O6 C9 C10 116.8(11) . . ?
C15 C10 C11 118.4(12) . . ?
C15 C10 C9 120.6(11) . . ?
C11 C10 C9 121.0(12) . . ?
C10 C11 C12 120.3(12) . . ?
C13 C12 C11 121.8(12) . . ?
C14 C13 C12 117.2(11) . . ?
C14 C13 C16 120.7(12) . . ?
C12 C13 C16 122.1(11) . . ?
C13 C14 C15 122.1(12) . . ?
C10 C15 C14 120.1(12) . . ?
O7 C16 O8 128.4(12) . . ?
O7 C16 C13 116.1(11) . . ?
O8 C16 C13 115.4(11) . . ?
O10 C17 O9 126.4(11) . . ?
O10 C17 C18 118.1(11) . . ?
O9 C17 C18 115.4(11) . . ?
C19 C18 C23 119.7(12) . . ?
C19 C18 C17 120.3(11) . . ?
C23 C18 C17 120.0(12) . . ?
C18 C19 C20 120.6(11) . . ?
C21 C20 C19 119.5(12) . . ?
C20 C21 C22 120.3(11) . . ?
C20 C21 C24 121.1(11) . . ?
C22 C21 C24 118.6(11) . . ?
C23 C22 C21 119.5(11) . . ?
C18 C23 C22 120.4(12) . . ?
O11 C24 O12 126.5(11) . . ?
O11 C24 C21 115.9(11) . . ?
O12 C24 C21 117.6(10) . . ?
C26 C25 C30 121.1(11) . . ?
C26 C25 P1 115.0(9) . . ?
C30 C25 P1 123.6(9) . . ?
C25 C26 C27 115.4(12) . . ?
C25 C26 Rh2 124.0(9) . . ?
C27 C26 Rh2 120.6(9) . . ?
C28 C27 C26 122.9(13) . . ?
C27 C28 C29 119.0(14) . . ?
C30 C29 C28 120.6(13) . . ?
C29 C30 C25 120.7(10) . . ?
C32 C31 C36 120.0 . . ?
C31 C32 C33 120.0 . . ?
C34 C33 C32 120.0 . . ?
C33 C34 C35 120.0 . . ?
C34 C35 C36 120.0 . . ?
C31 C36 C35 120.0 . . ?
C31 C36 P1 122.5(2) . . ?
C35 C36 P1 117.4(2) . . ?
C36B C31B C32B 120.0 . . ?
C33B C32B C31B 120.0 . . ?
C32B C33B C34B 120.0 . . ?
C35B C34B C33B 120.0 . . ?
C36B C35B C34B 120.0 . . ?
C31B C36B C35B 120.0 . . ?
C31B C36B P1 119.8(3) . . ?
C35B C36B P1 120.2(3) . . ?
C38 C37 C42 120.0 . . ?
C38 C37 P1 122.5(6) . . ?
C42 C37 P1 117.5(6) . . ?
C39 C38 C37 120.0 . . ?
C38 C39 C40 120.0 . . ?
C41 C40 C39 120.0 . . ?
C40 C41 C42 120.0 . . ?
C41 C42 C37 120.0 . . ?
C48 C43 C44 121.0(12) . . ?
C48 C43 P2 122.8(11) . . ?
C44 C43 P2 116.1(8) . . ?
C43 C44 C45 117.2(11) . . ?
C43 C44 Rh1 123.4(8) . . ?
C45 C44 Rh1 119.4(10) . . ?
C46 C45 C44 121.1(15) . . ?
C45 C46 C47 122.3(14) . . ?
C46 C47 C48 116.5(13) . . ?
C43 C48 C47 121.8(14) . . ?
C50 C49 C54 118.6(13) . . ?
C50 C49 P2 117.5(10) . . ?
C54 C49 P2 123.8(11) . . ?
C49 C50 C51 118.4(14) . . ?
C52 C51 C50 121.2(15) . . ?
C53 C52 C51 119.5(16) . . ?
C52 C53 C54 121.5(15) . . ?
C49 C54 C53 120.7(15) . . ?
C56 C55 C60 120.00(11) . . ?
C56 C55 P2 124(8) . . ?
C60 C55 P2 113(8) . . ?
C57 C56 C55 120.00(12) . . ?
C56 C57 C58 120.0 . . ?
C59 C58 C57 120.00(10) . . ?
C58 C59 C60 120.00(15) . . ?
C59 C60 C55 120.0 . . ?
C56B C55B C60B 120.0 . . ?
C56B C55B P2 121.8(12) . . ?
C60B C55B P2 118.1(12) . . ?
C55B C56B C57B 120.0 . . ?
C58B C57B C56B 120.0 . . ?
C57B C58B C59B 120.0 . . ?
C60B C59B C58B 120.0 . . ?
C59B C60B C55B 120.0 . . ?
O14 C64 N2 125.2(15) . . ?
C68 C67 C72 120.6(11) . . ?
C68 C67 P3 117.7(8) . . ?
C72 C67 P3 121.6(10) . . ?
C69 C68 C67 118.0(10) . . ?
C69 C68 Rh4 119.2(8) . . ?
C67 C68 Rh4 122.8(7) . . ?
C70 C69 C68 124.0(13) . . ?
C69 C70 C71 118.4(13) . . ?
C70 C71 C72 119.9(12) . . ?
C67 C72 C71 119.0(13) . . ?
C78 C73 C74 118.0(13) . . ?
C78 C73 P3 120.4(11) . . ?
C74 C73 P3 121.2(11) . . ?
C73 C74 C75 120.2(14) . . ?
C76 C75 C74 119.5(14) . . ?
C77 C76 C75 120.5(14) . . ?
C76 C77 C78 119.1(15) . . ?
C73 C78 C77 122.6(14) . . ?
C80 C79 C84 120.0 . . ?
C80 C79 P3 121.9(6) . . ?
C84 C79 P3 118.1(6) . . ?
C79 C80 C81 120.0 . . ?
C82 C81 C80 120.0 . . ?
C83 C82 C81 120.0 . . ?
C82 C83 C84 120.0 . . ?
C83 C84 C79 120.0 . . ?
C90 C85 C86 121.0(14) . . ?
C90 C85 P4 122.5(12) . . ?
C86 C85 P4 116.5(9) . . ?
C85 C86 C87 114.7(12) . . ?
C85 C86 Rh3 122.5(9) . . ?
C87 C86 Rh3 122.8(10) . . ?
C88 C87 C86 124.3(15) . . ?
C87 C88 C89 119.9(15) . . ?
C90 C89 C88 119.6(15) . . ?
C89 C90 C85 120.2(16) . . ?
C92 C91 C96 120.0(15) . . ?
C92 C91 P4 121.6(14) . . ?
C96 C91 P4 118.4(11) . . ?
C91 C92 C93 118(2) . . ?
C94 C93 C92 120(2) . . ?
C95 C94 C93 122(2) . . ?
C94 C95 C96 119(2) . . ?
C95 C96 C91 121.1(17) . . ?
C98 C97 C102 119.7(19) . . ?
C98 C97 P4 118.9(14) . . ?
C102 C97 P4 120.8(16) . . ?
C97 C98 C99 122.4(19) . . ?
C100 C99 C98 117(3) . . ?
C99 C100 C101 123(3) . . ?
C102 C101 C100 119(4) . . ?
C97 C102 C101 118(3) . . ?
O15 C103 N3B 158(3) . . ?
O16 C106 N4 128.2(14) . . ?
C114 C109 C110 120.7(11) . . ?
C114 C109 P5 123.3(9) . . ?
C110 C109 P5 116.0(8) . . ?
C111 C110 C109 116.2(10) . . ?
C111 C110 Rh6 120.5(8) . . ?
C109 C110 Rh6 123.3(8) . . ?
C112 C111 C110 122.6(12) . . ?
C111 C112 C113 120.0(13) . . ?
C114 C113 C112 119.6(13) . . ?
C113 C114 C109 120.9(12) . . ?
C116 C115 C120 118.4(13) . . ?
C116 C115 P5 119.0(10) . . ?
C120 C115 P5 122.6(11) . . ?
C115 C116 C117 120.1(14) . . ?
C118 C117 C116 120.3(15) . . ?
C117 C118 C119 120.5(15) . . ?
C120 C119 C118 119.1(15) . . ?
C119 C120 C115 121.5(15) . . ?
C126 C121 C122 117.5(12) . . ?
C126 C121 P5 121.4(11) . . ?
C122 C121 P5 120.8(10) . . ?
C123 C122 C121 120.7(14) . . ?
C122 C123 C124 120.3(15) . . ?
C125 C124 C123 119.3(14) . . ?
C124 C125 C126 120.5(15) . . ?
C125 C126 C121 121.7(15) . . ?
C128 C127 C132 122.1(12) . . ?
C128 C127 P6 116.3(9) . . ?
C132 C127 P6 121.5(10) . . ?
C127 C128 C129 116.0(12) . . ?
C127 C128 Rh5 125.0(9) . . ?
C129 C128 Rh5 118.9(10) . . ?
C128 C129 C130 122.6(12) . . ?
C131 C130 C129 120.0(12) . . ?
C130 C131 C132 118.8(12) . . ?
C131 C132 C127 120.3(13) . . ?
C138 C133 C134 117.1(13) . . ?
C138 C133 P6 123.5(11) . . ?
C134 C133 P6 119.2(10) . . ?
C135 C134 C133 120.2(15) . . ?
C134 C135 C136 122.0(16) . . ?
C137 C136 C135 118.5(16) . . ?
C136 C137 C138 120.8(16) . . ?
C133 C138 C137 121.3(15) . . ?
C140 C139 C144 119.1(12) . . ?
C140 C139 P6 118.8(10) . . ?
C144 C139 P6 122.1(10) . . ?
C139 C140 C141 118.4(14) . . ?
C142 C141 C140 122.2(15) . . ?
C141 C142 C143 120.3(15) . . ?
C142 C143 C144 119.8(16) . . ?
C139 C144 C143 120.2(14) . . ?
O17 C145 N5B 142(3) . . ?
C146 N5 C147 124(3) . . ?
C145 N5B C14B 134(5) . . ?
C145 N5B C14C 105(4) . . ?
C14B N5B C14C 120(4) . . ?
O18 C148 N6 126.1(15) . . ?
C105 N3 C104 136(4) . . ?
C103 N3B C10C 134(4) . . ?
C103 N3B C10B 109(5) . . ?
C10C N3B C10B 115(6) . . ?
C61 O13 Rh1 114.5(8) . . ?
C61 N1 C63 121.5(14) . . ?
C61 N1 C62 122.1(14) . . ?
C63 N1 C62 116.2(13) . . ?
O13 C61 N1 126.3(15) . . ?
C151 N7 C153 120.6(18) . . ?
C151 N7 C152 122.1(17) . . ?
C153 N7 C152 116.7(17) . . ?
O19 C151 N7 122(2) . . ?
C154 N8 C156 117(3) . . ?
C154 N8 C155 126(3) . . ?
C156 N8 C155 118(3) . . ?
O20 C154 N8 115(3) . . ?
C157 N9 C159 114(3) . . ?
C157 N9 C158 125(3) . . ?
C159 N9 C158 120(3) . . ?
O21 C157 N9 115(4) . . ?
C161 N10 C162 119(3) . . ?
C161 N10 C160 131.3(19) . . ?
C162 N10 C160 107.1(18) . . ?
O22 C160 N10 105.6 . . ?
C163 N11 C165 121(3) . . ?
C163 N11 C164 109(3) . . ?
C165 N11 C164 130(3) . . ?
O23 C163 N11 128(4) . . ?
C166 N12 C167 135(4) . . ?
C166 N12 C168 112(3) . . ?
C167 N12 C168 113(3) . . ?
O24 C166 N12 100(3) . . ?
C169 N13 C170 140(4) . . ?
C169 N13 C171 108(3) . . ?
C170 N13 C171 111(4) . . ?
O25 C169 N13 110(4) . . ?
C175 N15 C177 120.9(17) . . ?
C175 N15 C176 122.3(17) . . ?
C177 N15 C176 115.1(16) . . ?
O27 C175 N15 128(2) . . ?
C174 N14 C172 112(4) . . ?
C174 N14 C173 125(5) . . ?
C172 N14 C173 111(2) . . ?
O26 C172 N14 118.7 . . ?

loop_
_geom_bond_atom_site_label_1
_geom_bond_atom_site_label_2
_geom_bond_distance
_geom_bond_site_symmetry_2
_geom_bond_publ_flag
Rh1 C44 2.022(11) . ?
Rh1 O5 2.157(8) . ?
Rh1 O1 2.173(7) . ?
Rh1 P1 2.208(4) . ?
Rh1 O13 2.314(8) . ?
Rh1 Rh2 2.5140(13) . ?
Rh2 C26 1.980(13) . ?
Rh2 O2 2.128(7) . ?
Rh2 O6 2.170(8) . ?
Rh2 P2 2.202(3) . ?
Rh2 O14 2.304(8) . ?
Rh3 C86 1.990(11) . ?
Rh3 O9 2.139(9) . ?
Rh3 O3 2.168(7) . ?
Rh3 P3 2.214(3) . ?
Rh3 O15 2.296(9) . ?
Rh3 Rh4 2.5074(13) . ?
Rh4 C68 2.018(9) . ?
Rh4 O4 2.135(7) . ?
Rh4 O10 2.166(8) . ?
Rh4 P4 2.199(4) . ?
Rh4 O16 2.335(9) . ?
Rh5 C128 2.000(12) . ?
Rh5 O11 2.149(7) . ?
Rh5 P5 2.198(3) . ?
Rh5 O7 2.211(8) . ?
Rh5 O17 2.322(9) . ?
Rh5 Rh6 2.5105(13) . ?
Rh6 C110 2.009(11) . ?
Rh6 O8 2.132(8) . ?
Rh6 O12 2.188(7) . ?
Rh6 P6 2.213(3) . ?
Rh6 O18 2.285(7) . ?
P1 C36B 1.814(7) . ?
P1 C25 1.817(13) . ?
P1 C37 1.834(8) . ?
P1 C36 1.884(7) . ?
P2 C55B 1.800(12) . ?
P2 C43 1.805(12) . ?
P2 C49 1.851(14) . ?
P2 C55 1.98(10) . ?
P3 C67 1.791(13) . ?
P3 C79 1.842(8) . ?
P3 C73 1.844(14) . ?
P4 C85 1.785(15) . ?
P4 C91 1.810(16) . ?
P4 C97 1.810(17) . ?
P5 C109 1.796(12) . ?
P5 C121 1.832(12) . ?
P5 C115 1.850(13) . ?
P6 C127 1.808(13) . ?
P6 C139 1.835(12) . ?
P6 C133 1.840(13) . ?
O1 C1 1.262(13) . ?
O2 C1 1.258(13) . ?
O3 C8 1.262(13) . ?
O4 C8 1.275(13) . ?
O5 C9 1.261(15) . ?
O6 C9 1.264(14) . ?
O7 C16 1.210(14) . ?
O8 C16 1.256(14) . ?
O9 C17 1.279(15) . ?
O10 C17 1.225(14) . ?
O11 C24 1.257(13) . ?
O12 C24 1.259(14) . ?
O14 C64 1.239(15) . ?
O15 C103 1.16(2) . ?
O16 C106 1.229(16) . ?
O17 C145 1.15(2) . ?
O18 C148 1.212(15) . ?
N2 C64 1.285(17) . ?
N2 C65 1.42(2) . ?
N2 C66 1.46(2) . ?
N4 C106 1.293(18) . ?
N4 C107 1.41(2) . ?
N4 C108 1.46(2) . ?
N6 C148 1.299(18) . ?
N6 C149 1.43(3) . ?
N6 C150 1.46(3) . ?
C1 C2 1.495(16) . ?
C2 C7 1.358(17) . ?
C2 C3 1.401(17) . ?
C3 C4 1.358(17) . ?
C4 C5 1.372(17) . ?
C5 C6 1.356(17) . ?
C5 C8 1.512(15) . ?
C6 C7 1.369(18) . ?
C9 C10 1.483(17) . ?
C10 C15 1.372(17) . ?
C10 C11 1.377(17) . ?
C11 C12 1.403(18) . ?
C12 C13 1.370(17) . ?
C13 C14 1.362(16) . ?
C13 C16 1.520(17) . ?
C14 C15 1.408(17) . ?
C17 C18 1.524(17) . ?
C18 C19 1.373(17) . ?
C18 C23 1.382(17) . ?
C19 C20 1.394(17) . ?
C20 C21 1.375(17) . ?
C21 C22 1.392(17) . ?
C21 C24 1.528(16) . ?
C22 C23 1.385(17) . ?
C25 C26 1.399(17) . ?
C25 C30 1.401(14) . ?
C26 C27 1.425(17) . ?
C27 C28 1.376(19) . ?
C28 C29 1.38(2) . ?
C29 C30 1.358(18) . ?
C31 C32 1.3898 . ?
C31 C36 1.3900 . ?
C32 C33 1.3901 . ?
C33 C34 1.3899 . ?
C34 C35 1.3901 . ?
C35 C36 1.3901 . ?
C31B C36B 1.3898 . ?
C31B C32B 1.3902 . ?
C32B C33B 1.3898 . ?
C33B C34B 1.3902 . ?
C34B C35B 1.3901 . ?
C35B C36B 1.3898 . ?
C37 C38 1.3900 . ?
C37 C42 1.3900 . ?
C38 C39 1.3900 . ?
C39 C40 1.3900 . ?
C40 C41 1.3900 . ?
C41 C42 1.3900 . ?
C43 C48 1.382(17) . ?
C43 C44 1.388(17) . ?
C44 C45 1.408(17) . ?
C45 C46 1.366(19) . ?
C46 C47 1.39(2) . ?
C47 C48 1.40(2) . ?
C49 C50 1.376(18) . ?
C49 C54 1.381(19) . ?
C50 C51 1.41(2) . ?
C51 C52 1.37(2) . ?
C52 C53 1.31(2) . ?
C53 C54 1.39(2) . ?
C55 C56 1.3900 . ?
C55 C60 1.3900(17) . ?
C56 C57 1.3900 . ?
C57 C58 1.3900(16) . ?
C58 C59 1.3900 . ?
C59 C60 1.3900 . ?
C55B C56B 1.3900 . ?
C55B C60B 1.3900 . ?
C56B C57B 1.3900 . ?
C57B C58B 1.3900 . ?
C58B C59B 1.3900 . ?
C59B C60B 1.3900 . ?
C67 C68 1.393(15) . ?
C67 C72 1.421(18) . ?
C68 C69 1.389(16) . ?
C69 C70 1.376(19) . ?
C70 C71 1.41(2) . ?
C71 C72 1.42(2) . ?
C73 C78 1.349(19) . ?
C73 C74 1.400(18) . ?
C74 C75 1.401(19) . ?
C75 C76 1.37(2) . ?
C76 C77 1.37(2) . ?
C77 C78 1.386(19) . ?
C79 C80 1.3900 . ?
C79 C84 1.3900 . ?
C80 C81 1.3900 . ?
C81 C82 1.3900 . ?
C82 C83 1.3900 . ?
C83 C84 1.3900 . ?
C85 C90 1.395(19) . ?
C85 C86 1.418(19) . ?
C86 C87 1.419(18) . ?
C87 C88 1.33(2) . ?
C88 C89 1.39(2) . ?
C89 C90 1.38(2) . ?
C91 C92 1.37(2) . ?
C91 C96 1.45(2) . ?
C92 C93 1.43(3) . ?
C93 C94 1.41(3) . ?
C94 C95 1.35(3) . ?
C95 C96 1.38(2) . ?
C97 C98 1.37(2) . ?
C97 C102 1.38(3) . ?
C98 C99 1.41(3) . ?
C99 C100 1.33(3) . ?
C100 C101 1.41(4) . ?
C101 C102 1.41(4) . ?
C103 N3B 1.29(4) . ?
C109 C114 1.394(16) . ?
C109 C110 1.419(15) . ?
C110 C111 1.404(16) . ?
C111 C112 1.368(17) . ?
C112 C113 1.394(18) . ?
C113 C114 1.367(18) . ?
C115 C116 1.381(18) . ?
C115 C120 1.404(19) . ?
C116 C117 1.42(2) . ?
C117 C118 1.36(2) . ?
C118 C119 1.40(2) . ?
C119 C120 1.39(2) . ?
C121 C126 1.385(18) . ?
C121 C122 1.390(18) . ?
C122 C123 1.385(19) . ?
C123 C124 1.39(2) . ?
C124 C125 1.36(2) . ?
C125 C126 1.38(2) . ?
C127 C128 1.369(17) . ?
C127 C132 1.394(17) . ?
C128 C129 1.384(17) . ?
C129 C130 1.399(17) . ?
C130 C131 1.351(18) . ?
C131 C132 1.383(18) . ?
C133 C138 1.370(18) . ?
C133 C134 1.402(18) . ?
C134 C135 1.37(2) . ?
C135 C136 1.37(2) . ?
C136 C137 1.34(2) . ?
C137 C138 1.40(2) . ?
C139 C140 1.368(18) . ?
C139 C144 1.393(18) . ?
C140 C141 1.40(2) . ?
C141 C142 1.33(2) . ?
C142 C143 1.35(2) . ?
C143 C144 1.393(19) . ?
C145 N5B 1.37(4) . ?
N5 C146 1.39(5) . ?
N5 C147 1.51(4) . ?
N5B C14B 1.42(7) . ?
N5B C14C 1.63(8) . ?
N3 C105 1.34(4) . ?
N3 C104 1.69(8) . ?
N3B C10C 1.31(6) . ?
N3B C10B 1.47(2) . ?
O13 C61 1.216(14) . ?
N1 C61 1.283(14) . ?
N1 C63 1.375(16) . ?
N1 C62 1.403(16) . ?
O19 C151 1.222(16) . ?
N7 C151 1.287(16) . ?
N7 C153 1.374(17) . ?
N7 C152 1.411(17) . ?
O20 C154 1.23(3) . ?
N8 C154 1.35(3) . ?
N8 C156 1.40(3) . ?
N8 C155 1.42(3) . ?
O21 C157 1.25(3) . ?
N9 C157 1.28(3) . ?
N9 C159 1.35(2) . ?
N9 C158 1.37(3) . ?
O22 C160 1.2766 . ?
N10 C161 1.31(3) . ?
N10 C162 1.35(3) . ?
N10 C160 1.3897 . ?
O23 C163 1.18(3) . ?
N11 C163 1.23(3) . ?
N11 C165 1.24(3) . ?
N11 C164 1.28(3) . ?
O24 C166 1.27(3) . ?
N12 C166 1.37(3) . ?
N12 C167 1.38(3) . ?
N12 C168 1.40(3) . ?
O25 C169 1.24(3) . ?
N13 C169 1.33(3) . ?
N13 C170 1.40(3) . ?
N13 C171 1.41(3) . ?
O27 C175 1.212(17) . ?
N15 C175 1.281(17) . ?
N15 C177 1.379(17) . ?
N15 C176 1.411(17) . ?
O26 C172 1.2132 . ?
N14 C174 1.25(4) . ?
N14 C172 1.3003 . ?
N14 C173 1.32(4) . ?

loop_
_geom_torsion_atom_site_label_1
_geom_torsion_atom_site_label_2
_geom_torsion_atom_site_label_3
_geom_torsion_atom_site_label_4
_geom_torsion
_geom_torsion_site_symmetry_1
_geom_torsion_site_symmetry_2
_geom_torsion_site_symmetry_3
_geom_torsion_site_symmetry_4
_geom_torsion_publ_flag
P1 Rh1 Rh2 P2 -99.93(13) . . . . ?
P1 Rh1 Rh2 C26 -9.4(3) . . . . ?
C44 Rh1 Rh2 P2 -12.0(4) . . . . ?
C44 Rh1 Rh2 C26 78.5(5) . . . . ?
O1 Rh1 Rh2 O2 -13.3(3) . . . . ?
O5 Rh1 Rh2 O6 -13.6(3) . . . . ?
P3 Rh3 Rh4 P4 98.15(13) . . . . ?
P3 Rh3 Rh4 C68 8.8(3) . . . . ?
C86 Rh3 Rh4 P4 12.0(4) . . . . ?
C86 Rh3 Rh4 C68 -77.4(4) . . . . ?
O3 Rh3 Rh4 O4 14.0(3) . . . . ?
O9 Rh3 Rh4 O10 14.2(3) . . . . ?
P5 Rh5 Rh6 P6 -100.56(12) . . . . ?
P5 Rh5 Rh6 C110 -10.0(3) . . . . ?
C128 Rh5 Rh6 P6 -10.9(3) . . . . ?
C128 Rh5 Rh6 C110 79.6(4) . . . . ?
O7 Rh5 Rh6 O8 -13.7(3) . . . . ?
O11 Rh5 Rh6 O12 -15.1(3) . . . . ?
